data_7128023
loop_
_publ_author_name
'Schneider, Selina'
'Ivlev, Sergei'
'von H\"anisch, Carsten'

_publ_section_title
;
 Stibine as a reagent in molecular chemistry - targeted synthesis of
 primary and secondary stibanyl-gallanes and their lighter homologues.
;
_journal_issue 31
_journal_name_full 'Chemical communications (Cambridge, England)'
_journal_page_first 3781
_journal_page_last 3784
_journal_paper_doi 10.1039/d0cc08419k
_journal_volume 57
_journal_year 2021
_chemical_formula_moiety 'C58 H85 As Ga2 N4'
_chemical_formula_sum 'C58 H85 As Ga2 N4'
_chemical_formula_weight 1052.65
_chemical_properties_physical Air-sensitive,Moisture-sensitive,Heat-sensitive
_space_group_crystal_system triclinic
_space_group_IT_number 1
_space_group_name_Hall 'P 1'
_space_group_name_H-M_alt 'P 1'
_atom_sites_solution_hydrogens mixed
_atom_sites_solution_primary direct
_atom_sites_solution_secondary difmap
_audit_creation_method SHELXL-2018/3
_audit_update_record
;
2020-12-30 deposited with the CCDC.	2021-03-10 downloaded from the CCDC.
;
_cell_angle_alpha 85.241(2)
_cell_angle_beta 85.225(2)
_cell_angle_gamma 64.920(2)
_cell_formula_units_Z 2
_cell_length_a 14.2902(12)
_cell_length_b 14.2980(12)
_cell_length_c 14.8863(12)
_cell_measurement_reflns_used 9414
_cell_measurement_temperature 100
_cell_measurement_theta_max 31.5278
_cell_measurement_theta_min 2.7499
_cell_volume 2741.4(4)
_computing_cell_refinement 'APEX3 v2019.1-0 (Bruker AXS)'
_computing_data_collection 'APEX3 v2019.1-0 (Bruker AXS)'
_computing_data_reduction 'SAINT V8.40A (Bruker AXS Inc., 2019)'
_computing_molecular_graphics 'Diamond v4.6.4 (Brandenburg, 2020)'
_computing_publication_material 'APEX3 v2019.1-0 (Bruker AXS)'
_computing_structure_refinement 'SHELXL-2018/3 (Sheldrick, 2018)'
_computing_structure_solution 'SHELXT 2014/5 (Sheldrick, 2014)'
_diffrn_ambient_temperature 100
_diffrn_detector 'PHOTON 100'
_diffrn_measured_fraction_theta_full 1.000
_diffrn_measured_fraction_theta_max 0.999
_diffrn_measurement_device_type 'Bruker D8 QUEST'
_diffrn_measurement_method '\w and \f scans'
_diffrn_radiation_collimation '0.8 mm diameter'
_diffrn_radiation_type MoK\a
_diffrn_radiation_wavelength 0.71073
_diffrn_reflns_av_R_equivalents 0.0312
_diffrn_reflns_av_unetI/netI 0.0249
_diffrn_reflns_Laue_measured_fraction_full 1.000
_diffrn_reflns_Laue_measured_fraction_max 0.999
_diffrn_reflns_limit_h_max 21
_diffrn_reflns_limit_h_min -21
_diffrn_reflns_limit_k_max 21
_diffrn_reflns_limit_k_min -21
_diffrn_reflns_limit_l_max 21
_diffrn_reflns_limit_l_min -21
_diffrn_reflns_number 183469
_diffrn_reflns_point_group_measured_fraction_full 1.000
_diffrn_reflns_point_group_measured_fraction_max 0.999
_diffrn_reflns_theta_full 25.242
_diffrn_reflns_theta_max 31.583
_diffrn_reflns_theta_min 2.035
_diffrn_source 'microfocus X-ray tube'
_diffrn_source_current 1.00
_diffrn_source_power 0.050
_diffrn_source_voltage 50.0
_exptl_absorpt_coefficient_mu 1.621
_exptl_absorpt_correction_T_max 0.7462
_exptl_absorpt_correction_T_min 0.6586
_exptl_absorpt_correction_type multi-scan
_exptl_absorpt_process_details
;Krause, L., Herbst-Irmer, R., Sheldrick G.M. & Stalke D.,
 J. Appl. Cryst. 48 (2015) 3-10.
;
_exptl_crystal_colour colorless
_exptl_crystal_density_diffrn 1.275
_exptl_crystal_density_method 'not measured'
_exptl_crystal_description block
_exptl_crystal_F_000 1112
_exptl_crystal_size_max 0.292
_exptl_crystal_size_mid 0.213
_exptl_crystal_size_min 0.116
_refine_diff_density_max 1.454
_refine_diff_density_min -0.325
_refine_diff_density_rms 0.052
_refine_ls_abs_structure_details
;
 Twinning involves inversion, so Flack parameter cannot be determined
;
_refine_ls_extinction_coef 0.0016(3)
_refine_ls_extinction_expression Fc^*^=kFc[1+0.001xFc^2^\l^3^/sin(2\q)]^-1/4^
_refine_ls_extinction_method 'SHELXL-2018/3 (Sheldrick 2018)'
_refine_ls_goodness_of_fit_ref 1.019
_refine_ls_hydrogen_treatment mixed
_refine_ls_matrix_type full
_refine_ls_number_parameters 1295
_refine_ls_number_reflns 36653
_refine_ls_number_restraints 187
_refine_ls_restrained_S_all 1.017
_refine_ls_R_factor_all 0.0276
_refine_ls_R_factor_gt 0.0247
_refine_ls_shift/su_max 0.004
_refine_ls_shift/su_mean 0.000
_refine_ls_structure_factor_coef Fsqd
_refine_ls_weighting_details 'w=1/[\s^2^(Fo^2^)+(0.0371P)^2^+0.3072P] where P=(Fo^2^+2Fc^2^)/3'
_refine_ls_weighting_scheme calc
_refine_ls_wR_factor_gt 0.0591
_refine_ls_wR_factor_ref 0.0606
_reflns_Friedel_coverage 1.000
_reflns_Friedel_fraction_full 1.000
_reflns_Friedel_fraction_max 0.999
_reflns_number_gt 35059
_reflns_number_total 36653
_reflns_threshold_expression 'I > 2\s(I)'
_cod_data_source_file d0cc08419k2.cif
_cod_data_source_block SSP238II
_cod_depositor_comments 'Adding full bibliography for 7128021--7128025.cif.'
_cod_database_code 7128023
_shelx_shelxl_version_number 2018/3
_shelx_space_group_comment
;
The symmetry employed for this shelxl refinement is uniquely defined
by the following loop, which should always be used as a source of
symmetry information in preference to the above space-group names.
They are only intended as comments.
;
_shelx_estimated_absorpt_t_min 0.649
_shelx_estimated_absorpt_t_max 0.834
_exptl_absorpt_special_details
;Several point groups were tested due to pseudo-merohedral twinning. The best
result in terms of R1 and wR2 was achieved in point group -1.
;

loop_
_space_group_symop_operation_xyz
'x, y, z'

loop_
_atom_site_label
_atom_site_type_symbol
_atom_site_fract_x
_atom_site_fract_y
_atom_site_fract_z
_atom_site_U_iso_or_equiv
_atom_site_adp_type
_atom_site_occupancy
_atom_site_site_symmetry_order
_atom_site_calc_flag
_atom_site_refinement_flags_posn
_atom_site_refinement_flags_adp
_atom_site_refinement_flags_occupancy
_atom_site_disorder_assembly
_atom_site_disorder_group
C1 C 0.5383(4) 0.8201(4) 0.1483(4) 0.0127(9) Uani 1 1 d . . . . .
C2 C 0.5052(4) 0.8579(4) 0.0584(4) 0.0151(10) Uani 1 1 d . . . . .
H1 H 0.556442 0.850461 0.011181 0.018 Uiso 1 1 calc R U . . .
C3 C 0.3976(4) 0.9066(4) 0.0367(3) 0.0132(10) Uani 1 1 d . . . . .
C4 C 0.6509(4) 0.8056(5) 0.1584(4) 0.0218(13) Uani 1 1 d . . . . .
H2A H 0.693392 0.775510 0.104172 0.033 Uiso 1 1 calc R U . . .
H2B H 0.679128 0.759233 0.211250 0.033 Uiso 1 1 calc R U . . .
H2C H 0.651246 0.872814 0.166198 0.033 Uiso 1 1 calc R U . . .
C5 C 0.3825(4) 0.9655(5) -0.0555(3) 0.0209(12) Uani 1 1 d . . . . .
H3A H 0.428276 0.919584 -0.101319 0.031 Uiso 1 1 calc R U . . .
H3B H 0.399280 1.024973 -0.052979 0.031 Uiso 1 1 calc R U . . .
H3C H 0.310423 0.989744 -0.071136 0.031 Uiso 1 1 calc R U . . .
C6 C 0.5251(4) 0.7815(4) 0.3053(4) 0.0159(11) Uani 1 1 d . . . . .
C7 C 0.5864(4) 0.6780(5) 0.3309(4) 0.0175(11) Uani 1 1 d . . . . .
C8 C 0.6281(5) 0.6579(5) 0.4175(4) 0.0221(13) Uani 1 1 d . . . . .
H4 H 0.671527 0.588956 0.436693 0.027 Uiso 1 1 calc R U . . .
C9 C 0.6070(5) 0.7351(6) 0.4729(4) 0.0284(15) Uani 1 1 d . . . . .
H5 H 0.634500 0.719556 0.530960 0.034 Uiso 1 1 calc R U . . .
C10 C 0.5474(5) 0.8341(6) 0.4470(4) 0.0255(14) Uani 1 1 d . . . . .
H6 H 0.534742 0.886638 0.487555 0.031 Uiso 1 1 calc R U . . .
C11 C 0.5014(5) 0.8639(5) 0.3590(3) 0.0166(11) Uani 1 1 d . . . . .
C12 C 0.6116(4) 0.5872(5) 0.2731(4) 0.0204(12) Uani 1 1 d . . . . .
H7 H 0.572195 0.613314 0.217032 0.024 Uiso 1 1 calc R U . . .
C13 C 0.5791(5) 0.5066(5) 0.3223(5) 0.0358(14) Uani 1 1 d . . . . .
H8A H 0.506148 0.540042 0.343127 0.054 Uiso 1 1 calc R U . . .
H8B H 0.621741 0.475196 0.374279 0.054 Uiso 1 1 calc R U . . .
H8C H 0.588685 0.452917 0.281042 0.054 Uiso 1 1 calc R U . . .
C14 C 0.7291(6) 0.5332(6) 0.2448(5) 0.0310(15) Uani 1 1 d . . . . .
H9A H 0.742225 0.473621 0.209456 0.047 Uiso 1 1 calc R U . . .
H9B H 0.769218 0.509758 0.298991 0.047 Uiso 1 1 calc R U . . .
H9C H 0.749726 0.582263 0.208285 0.047 Uiso 1 1 calc R U . . .
C15 C 0.4390(5) 0.9738(5) 0.3333(4) 0.0193(12) Uani 1 1 d . . . . .
H10 H 0.408774 0.974780 0.274821 0.023 Uiso 1 1 calc R U . . .
C16 C 0.3506(6) 1.0264(6) 0.3972(5) 0.0321(16) Uani 1 1 d . . . . .
H11A H 0.314104 1.099134 0.376755 0.048 Uiso 1 1 calc R U . . .
H11B H 0.375893 1.022163 0.457275 0.048 Uiso 1 1 calc R U . . .
H11C H 0.303194 0.992775 0.399955 0.048 Uiso 1 1 calc R U . . .
C17 C 0.5076(6) 1.0330(6) 0.3137(5) 0.0319(17) Uani 1 1 d . . . . .
H12A H 0.566934 0.993729 0.273453 0.048 Uiso 1 1 calc R U . . .
H12B H 0.532336 1.041855 0.370464 0.048 Uiso 1 1 calc R U . . .
H12C H 0.467183 1.100964 0.284747 0.048 Uiso 1 1 calc R U . . .
C18 C 0.2154(3) 0.9663(4) 0.0592(3) 0.0138(9) Uani 1 1 d . . . . .
C19 C 0.1756(4) 0.9225(5) -0.0038(3) 0.0154(9) Uani 1 1 d . . . . .
C20 C 0.0767(4) 0.9895(5) -0.0356(4) 0.0214(12) Uani 1 1 d . . . . .
H13 H 0.046791 0.964285 -0.076927 0.026 Uiso 1 1 calc R U . . .
C21 C 0.0240(5) 1.0862(6) -0.0098(5) 0.0232(13) Uani 1 1 d . . . . .
H14 H -0.040832 1.128734 -0.034253 0.028 Uiso 1 1 calc R U . . .
C22 C 0.0642(5) 1.1251(5) 0.0532(5) 0.0225(13) Uani 1 1 d . . . . .
H15 H 0.026188 1.193824 0.071534 0.027 Uiso 1 1 calc R U . . .
C23 C 0.1633(4) 1.0614(4) 0.0904(4) 0.0152(10) Uani 1 1 d . . . . .
C24 C 0.2331(4) 0.8162(5) -0.0376(4) 0.0208(12) Uani 1 1 d . . . . .
H16 H 0.300250 0.782573 -0.007290 0.025 Uiso 1 1 calc R U . . .
C25 C 0.1695(5) 0.7501(5) -0.0100(5) 0.0303(14) Uani 1 1 d . . . . .
H17A H 0.106557 0.777277 -0.043837 0.045 Uiso 1 1 calc R U . . .
H17B H 0.150648 0.754241 0.054839 0.045 Uiso 1 1 calc R U . . .
H17C H 0.211767 0.677893 -0.023875 0.045 Uiso 1 1 calc R U . . .
C26 C 0.2565(6) 0.8126(6) -0.1367(4) 0.0317(15) Uani 1 1 d . . . . .
H18A H 0.191977 0.835356 -0.167751 0.048 Uiso 1 1 calc R U . . .
H18B H 0.302556 0.741713 -0.151940 0.048 Uiso 1 1 calc R U . . .
H18C H 0.290313 0.858521 -0.155901 0.048 Uiso 1 1 calc R U . . .
C27 C 0.2007(5) 1.1083(5) 0.1588(5) 0.0218(12) Uani 1 1 d . . . . .
H19 H 0.259779 1.049075 0.186976 0.026 Uiso 1 1 calc R U . . .
C28 C 0.1232(5) 1.1554(6) 0.2361(5) 0.0283(15) Uani 1 1 d . . . . .
H20A H 0.060335 1.210644 0.212369 0.042 Uiso 1 1 calc R U . . .
H20B H 0.153139 1.184194 0.277217 0.042 Uiso 1 1 calc R U . . .
H20C H 0.105889 1.102044 0.268927 0.042 Uiso 1 1 calc R U . . .
C29 C 0.2453(7) 1.1795(7) 0.1166(6) 0.053(2) Uani 1 1 d . . . . .
H21A H 0.305034 1.141235 0.076404 0.079 Uiso 1 1 calc R U . . .
H21B H 0.267237 1.208485 0.163847 0.079 Uiso 1 1 calc R U . . .
H21C H 0.192848 1.235668 0.081772 0.079 Uiso 1 1 calc R U . . .
C30 C -0.0180(4) 0.6859(4) 0.3584(4) 0.0150(10) Uani 1 1 d . . . . .
C31 C 0.0159(3) 0.6488(4) 0.4489(3) 0.0110(9) Uani 1 1 d . . . . .
H22 H -0.035198 0.656512 0.496332 0.013 Uiso 1 1 calc R U . . .
C32 C 0.1235(4) 0.6007(4) 0.4709(3) 0.0132(10) Uani 1 1 d . . . . .
C33 C -0.1284(4) 0.6995(5) 0.3459(4) 0.0195(12) Uani 1 1 d . . . . .
H23A H -0.159084 0.753170 0.298259 0.029 Uiso 1 1 calc R U . . .
H23B H -0.169973 0.719968 0.402574 0.029 Uiso 1 1 calc R U . . .
H23C H -0.126842 0.634067 0.328881 0.029 Uiso 1 1 calc R U . . .
C34 C 0.1404(4) 0.5400(5) 0.5614(3) 0.0198(12) Uani 1 1 d . . . . .
H24A H 0.074107 0.542861 0.587789 0.030 Uiso 1 1 calc R U . . .
H24B H 0.169356 0.570101 0.602088 0.030 Uiso 1 1 calc R U . . .
H24C H 0.188509 0.467801 0.552674 0.030 Uiso 1 1 calc R U . . .
C35 C -0.0028(4) 0.7265(5) 0.2029(4) 0.0181(11) Uani 1 1 d . . . . .
C36 C -0.0632(4) 0.8290(5) 0.1785(4) 0.0184(12) Uani 1 1 d . . . . .
C37 C -0.1060(5) 0.8523(5) 0.0912(4) 0.0206(12) Uani 1 1 d . . . . .
H25 H -0.148156 0.921673 0.072184 0.025 Uiso 1 1 calc R U . . .
C38 C -0.0857(5) 0.7749(6) 0.0368(4) 0.0242(13) Uani 1 1 d . . . . .
H26 H -0.115030 0.790692 -0.020492 0.029 Uiso 1 1 calc R U . . .
C39 C -0.0243(5) 0.6741(6) 0.0609(4) 0.0259(14) Uani 1 1 d . . . . .
H27 H -0.011081 0.622243 0.019481 0.031 Uiso 1 1 calc R U . . .
C40 C 0.0206(5) 0.6449(5) 0.1471(4) 0.0184(12) Uani 1 1 d . . . . .
C41 C -0.0862(4) 0.9172(5) 0.2390(4) 0.0192(12) Uani 1 1 d . . . . .
H28 H -0.061165 0.885037 0.299651 0.023 Uiso 1 1 calc R U . . .
C42 C -0.0267(5) 0.9805(5) 0.2074(4) 0.0311(12) Uani 1 1 d . . . . .
H29A H -0.047913 1.012767 0.147392 0.047 Uiso 1 1 calc R U . . .
H29B H 0.047574 0.935545 0.204392 0.047 Uiso 1 1 calc R U . . .
H29C H -0.041147 1.034428 0.249876 0.047 Uiso 1 1 calc R U . . .
C43 C -0.2046(6) 0.9866(6) 0.2530(6) 0.0356(18) Uani 1 1 d . . . . .
H30A H -0.234006 1.014292 0.194283 0.053 Uiso 1 1 calc R U . . .
H30B H -0.215149 1.043872 0.290425 0.053 Uiso 1 1 calc R U . . .
H30C H -0.239000 0.945116 0.283166 0.053 Uiso 1 1 calc R U . . .
C44 C 0.0847(5) 0.5350(5) 0.1735(4) 0.0227(13) Uani 1 1 d . . . . .
H31 H 0.111285 0.533796 0.233802 0.027 Uiso 1 1 calc R U . . .
C45 C 0.0224(7) 0.4702(6) 0.1846(6) 0.0359(18) Uani 1 1 d . . . . .
H32A H 0.011611 0.453026 0.125084 0.054 Uiso 1 1 calc R U . . .
H32B H -0.044731 0.509502 0.215511 0.054 Uiso 1 1 calc R U . . .
H32C H 0.060385 0.406276 0.220468 0.054 Uiso 1 1 calc R U . . .
C46 C 0.1785(6) 0.4860(6) 0.1091(6) 0.0328(16) Uani 1 1 d . . . . .
H33A H 0.155599 0.487187 0.048593 0.049 Uiso 1 1 calc R U . . .
H33B H 0.219301 0.414247 0.130198 0.049 Uiso 1 1 calc R U . . .
H33C H 0.221085 0.524811 0.107005 0.049 Uiso 1 1 calc R U . . .
C47 C 0.3035(4) 0.5446(4) 0.4475(3) 0.0138(9) Uani 1 1 d . . . . .
C48 C 0.3422(4) 0.5869(4) 0.5125(3) 0.0154(9) Uani 1 1 d . . . . .
C49 C 0.4401(4) 0.5197(5) 0.5452(4) 0.0212(12) Uani 1 1 d . . . . .
H34 H 0.468545 0.543750 0.588748 0.025 Uiso 1 1 calc R U . . .
C50 C 0.4940(5) 0.4240(5) 0.5171(4) 0.0196(12) Uani 1 1 d . . . . .
H35 H 0.558741 0.381148 0.541605 0.024 Uiso 1 1 calc R U . . .
C51 C 0.4558(5) 0.3868(4) 0.4523(4) 0.0194(12) Uani 1 1 d . . . . .
H36 H 0.494755 0.318296 0.433739 0.023 Uiso 1 1 calc R U . . .
C52 C 0.3589(4) 0.4491(4) 0.4127(4) 0.0164(11) Uani 1 1 d . . . . .
C53 C 0.2842(4) 0.6926(5) 0.5457(4) 0.0160(10) Uani 1 1 d . . . . .
H37 H 0.212114 0.719224 0.525282 0.019 Uiso 1 1 calc R U . . .
C54 C 0.3337(5) 0.7647(5) 0.4990(5) 0.0264(12) Uani 1 1 d . . . . .
H38A H 0.325540 0.770462 0.433779 0.040 Uiso 1 1 calc R U . . .
H38B H 0.407454 0.735280 0.510650 0.040 Uiso 1 1 calc R U . . .
H38C H 0.298968 0.833499 0.523390 0.040 Uiso 1 1 calc R U . . .
C55 C 0.2764(6) 0.6999(6) 0.6465(4) 0.0301(15) Uani 1 1 d . . . . .
H39A H 0.343383 0.690363 0.667137 0.045 Uiso 1 1 calc R U . . .
H39B H 0.257124 0.646014 0.675471 0.045 Uiso 1 1 calc R U . . .
H39C H 0.223660 0.768015 0.662513 0.045 Uiso 1 1 calc R U . . .
C56 C 0.3229(5) 0.4105(5) 0.3384(5) 0.0217(12) Uani 1 1 d . . . . .
H40 H 0.271268 0.473043 0.306343 0.026 Uiso 1 1 calc R U . . .
C57 C 0.4058(5) 0.3550(6) 0.2685(5) 0.0288(15) Uani 1 1 d . . . . .
H41A H 0.374545 0.340916 0.218114 0.043 Uiso 1 1 calc R U . . .
H41B H 0.455478 0.289629 0.295387 0.043 Uiso 1 1 calc R U . . .
H41C H 0.441689 0.398270 0.246342 0.043 Uiso 1 1 calc R U . . .
C58 C 0.2645(6) 0.3457(6) 0.3758(5) 0.0358(13) Uani 1 1 d . . . . .
H42A H 0.240274 0.322994 0.325695 0.054 Uiso 1 1 calc R U . . .
H42B H 0.205064 0.387585 0.414734 0.054 Uiso 1 1 calc R U . . .
H42C H 0.310948 0.285039 0.410985 0.054 Uiso 1 1 calc R U . . .
C59 C 0.6945(5) -0.0254(4) 0.8575(4) 0.0185(11) Uani 1 1 d . . . . .
C60 C 0.6571(5) 0.0138(5) 0.9385(4) 0.0211(12) Uani 1 1 d . . . . .
H43 H 0.663917 -0.037241 0.985760 0.025 Uiso 1 1 calc R U . . .
C61 C 0.6116(5) 0.1122(5) 0.9659(4) 0.0204(12) Uani 1 1 d . . . . .
C62 C 0.7121(5) -0.1331(5) 0.8429(4) 0.0224(13) Uani 1 1 d . . . . .
H44A H 0.664355 -0.132422 0.798954 0.034 Uiso 1 1 calc R U . . .
H44B H 0.699949 -0.166279 0.900169 0.034 Uiso 1 1 calc R U . . .
H44C H 0.783532 -0.171701 0.819858 0.034 Uiso 1 1 calc R U . . .
C63 C 0.5518(5) 0.1324(5) 1.0553(4) 0.0278(14) Uani 1 1 d . . . . .
H45A H 0.486279 0.193748 1.048773 0.042 Uiso 1 1 calc R U . . .
H45B H 0.592404 0.144108 1.099416 0.042 Uiso 1 1 calc R U . . .
H45C H 0.537708 0.072550 1.076043 0.042 Uiso 1 1 calc R U . . .
C64 C 0.7373(4) -0.0097(4) 0.6998(4) 0.0134(10) Uani 1 1 d . . . . .
C65 C 0.6576(4) 0.0087(4) 0.6393(4) 0.0179(11) Uani 1 1 d . . . . .
C66 C 0.6785(5) -0.0298(5) 0.5588(4) 0.0221(12) Uani 1 1 d . . . . .
H46 H 0.623812 -0.014708 0.520018 0.027 Uiso 1 1 calc R U . . .
C67 C 0.7811(6) -0.0932(6) 0.5294(4) 0.0257(14) Uani 1 1 d . . . . .
H47 H 0.795797 -0.122398 0.472036 0.031 Uiso 1 1 calc R U . . .
C68 C 0.8614(5) -0.1120(5) 0.5875(5) 0.0250(13) Uani 1 1 d . . . . .
H48 H 0.930963 -0.152540 0.567684 0.030 Uiso 1 1 calc R U . . .
C69 C 0.8412(4) -0.0734(5) 0.6712(4) 0.0178(11) Uani 1 1 d . . . . .
C70 C 0.5420(5) 0.0756(5) 0.6716(4) 0.0223(13) Uani 1 1 d . . . . .
H49 H 0.540833 0.106465 0.729745 0.027 Uiso 1 1 calc R U . . .
C71 C 0.4890(6) 0.1648(6) 0.5988(6) 0.0344(17) Uani 1 1 d . . . . .
H50A H 0.532118 0.202528 0.583661 0.052 Uiso 1 1 calc R U . . .
H50B H 0.420833 0.212309 0.622968 0.052 Uiso 1 1 calc R U . . .
H50C H 0.480912 0.135290 0.544447 0.052 Uiso 1 1 calc R U . . .
C72 C 0.4805(6) 0.0099(6) 0.6857(5) 0.0274(15) Uani 1 1 d . . . . .
H51A H 0.487789 -0.026795 0.630947 0.041 Uiso 1 1 calc R U . . .
H51B H 0.407286 0.054708 0.698601 0.041 Uiso 1 1 calc R U . . .
H51C H 0.506925 -0.040394 0.736580 0.041 Uiso 1 1 calc R U . . .
C73 C 0.9292(4) -0.0981(5) 0.7335(5) 0.0219(12) Uani 1 1 d . . . . .
H52 H 0.900015 -0.064085 0.791699 0.026 Uiso 1 1 calc R U . . .
C74 C 1.0039(5) -0.0545(5) 0.6878(5) 0.0457(19) Uani 1 1 d . . . . .
H53A H 1.050574 -0.102567 0.643804 0.069 Uiso 1 1 calc R U . . .
H53B H 1.044532 -0.045628 0.733653 0.069 Uiso 1 1 calc R U . . .
H53C H 0.964266 0.012545 0.657002 0.069 Uiso 1 1 calc R U . . .
C75 C 0.9879(7) -0.2128(6) 0.7527(6) 0.0357(17) Uani 1 1 d . . . . .
H54A H 1.020069 -0.246080 0.696246 0.054 Uiso 1 1 calc R U . . .
H54B H 0.940070 -0.241559 0.779478 0.054 Uiso 1 1 calc R U . . .
H54C H 1.041617 -0.225335 0.794823 0.054 Uiso 1 1 calc R U . . .
C76 C 0.5543(4) 0.2959(4) 0.9444(3) 0.0165(10) Uani 1 1 d . . . . .
C77 C 0.4505(4) 0.3571(5) 0.9113(4) 0.0195(12) Uani 1 1 d . . . . .
C78 C 0.3928(5) 0.4488(5) 0.9443(4) 0.0217(12) Uani 1 1 d . . . . .
H55 H 0.325840 0.488217 0.922599 0.026 Uiso 1 1 calc R U . . .
C79 C 0.4266(5) 0.4882(5) 1.0085(5) 0.0257(14) Uani 1 1 d . . . . .
H56 H 0.382431 0.552473 1.033039 0.031 Uiso 1 1 calc R U . . .
C80 C 0.5288(5) 0.4321(5) 1.0385(4) 0.0229(12) Uani 1 1 d . . . . .
H57 H 0.554073 0.460116 1.081426 0.028 Uiso 1 1 calc R U . . .
C81 C 0.5905(4) 0.3374(4) 1.0052(4) 0.0206(11) Uani 1 1 d . . . . .
C82 C 0.4113(5) 0.3104(5) 0.8412(4) 0.0226(13) Uani 1 1 d . . . . .
H58 H 0.470226 0.248891 0.815684 0.027 Uiso 1 1 calc R U . . .
C83 C 0.3618(6) 0.3921(6) 0.7649(5) 0.0316(16) Uani 1 1 d . . . . .
H59A H 0.412176 0.417321 0.737683 0.047 Uiso 1 1 calc R U . . .
H59B H 0.301122 0.449896 0.789572 0.047 Uiso 1 1 calc R U . . .
H59C H 0.340548 0.360963 0.718777 0.047 Uiso 1 1 calc R U . . .
C84 C 0.3278(5) 0.2766(6) 0.8903(5) 0.0327(13) Uani 1 1 d . . . . .
H60A H 0.268044 0.337825 0.911287 0.049 Uiso 1 1 calc R U . . .
H60B H 0.357731 0.229018 0.941998 0.049 Uiso 1 1 calc R U . . .
H60C H 0.305515 0.241920 0.848048 0.049 Uiso 1 1 calc R U . . .
C85 C 0.7022(5) 0.2815(5) 1.0366(4) 0.0207(12) Uani 1 1 d . . . . .
H61 H 0.737527 0.213578 1.007750 0.025 Uiso 1 1 calc R U . . .
C86 C 0.7613(6) 0.3444(7) 1.0110(6) 0.047(2) Uani 1 1 d . . . . .
H62A H 0.760083 0.360235 0.945704 0.071 Uiso 1 1 calc R U . . .
H62B H 0.833057 0.305600 1.027979 0.071 Uiso 1 1 calc R U . . .
H62C H 0.729823 0.409033 1.042584 0.071 Uiso 1 1 calc R U . . .
C87 C 0.7007(7) 0.2622(7) 1.1419(5) 0.0405(19) Uani 1 1 d . . . . .
H63A H 0.661543 0.220999 1.160088 0.061 Uiso 1 1 calc R U . . .
H63B H 0.667850 0.328651 1.170529 0.061 Uiso 1 1 calc R U . . .
H63C H 0.771782 0.224801 1.160992 0.061 Uiso 1 1 calc R U . . .
C88 C 0.8318(4) 0.5332(4) 0.6400(4) 0.0151(10) Uani 1 1 d . . . . .
C89 C 0.8677(5) 0.4946(5) 0.5582(4) 0.0232(12) Uani 1 1 d . . . . .
H64 H 0.858968 0.546173 0.510979 0.028 Uiso 1 1 calc R U . . .
C90 C 0.9135(5) 0.3975(4) 0.5302(4) 0.0172(11) Uani 1 1 d . . . . .
C91 C 0.8148(5) 0.6411(5) 0.6567(4) 0.0202(12) Uani 1 1 d . . . . .
H65A H 0.828837 0.674633 0.600294 0.030 Uiso 1 1 calc R U . . .
H65B H 0.861574 0.639183 0.702076 0.030 Uiso 1 1 calc R U . . .
H65C H 0.742989 0.680231 0.678495 0.030 Uiso 1 1 calc R U . . .
C92 C 0.9740(5) 0.3756(5) 0.4411(4) 0.0262(13) Uani 1 1 d . . . . .
H66A H 0.929535 0.375136 0.394663 0.039 Uiso 1 1 calc R U . . .
H66B H 1.033314 0.308079 0.445865 0.039 Uiso 1 1 calc R U . . .
H66C H 0.998765 0.429388 0.424639 0.039 Uiso 1 1 calc R U . . .
C93 C 0.9681(4) 0.2138(4) 0.5518(4) 0.0147(9) Uani 1 1 d . . . . .
C94 C 0.9305(4) 0.1741(4) 0.4899(4) 0.0174(10) Uani 1 1 d . . . . .
C95 C 0.9912(4) 0.0778(5) 0.4572(4) 0.0198(11) Uani 1 1 d . . . . .
H67 H 0.964543 0.049391 0.415746 0.024 Uiso 1 1 calc R U . . .
C96 C 1.0947(5) 0.0211(5) 0.4861(5) 0.0254(14) Uani 1 1 d . . . . .
H68 H 1.139137 -0.042070 0.459943 0.030 Uiso 1 1 calc R U . . .
C97 C 1.1287(5) 0.0589(5) 0.5515(4) 0.0227(13) Uani 1 1 d . . . . .
H69 H 1.195064 0.018692 0.574211 0.027 Uiso 1 1 calc R U . . .
C98 C 1.0693(4) 0.1528(5) 0.5848(4) 0.0162(11) Uani 1 1 d . . . . .
C99 C 0.8179(5) 0.2319(5) 0.4600(4) 0.0196(11) Uani 1 1 d . . . . .
H70 H 0.786521 0.302499 0.484191 0.024 Uiso 1 1 calc R U . . .
C100 C 0.7559(5) 0.1755(6) 0.4952(6) 0.0415(18) Uani 1 1 d . . . . .
H71A H 0.683586 0.216120 0.480655 0.062 Uiso 1 1 calc R U . . .
H71B H 0.760453 0.164288 0.560814 0.062 Uiso 1 1 calc R U . . .
H71C H 0.782520 0.108632 0.467476 0.062 Uiso 1 1 calc R U . . .
C101 C 0.8179(6) 0.2423(6) 0.3550(5) 0.0340(16) Uani 1 1 d . . . . .
H72A H 0.850531 0.173403 0.330731 0.051 Uiso 1 1 calc R U . . .
H72B H 0.856648 0.282500 0.331811 0.051 Uiso 1 1 calc R U . . .
H72C H 0.746488 0.277677 0.336324 0.051 Uiso 1 1 calc R U . . .
C102 C 1.1093(5) 0.1967(5) 0.6571(4) 0.0204(12) Uani 1 1 d . . . . .
H73 H 1.049321 0.254861 0.685541 0.025 Uiso 1 1 calc R U . . .
C103 C 1.1858(7) 0.2380(7) 0.6128(6) 0.048(2) Uani 1 1 d . . . . .
H74A H 1.245035 0.181549 0.584709 0.071 Uiso 1 1 calc R U . . .
H74B H 1.209946 0.266774 0.658666 0.071 Uiso 1 1 calc R U . . .
H74C H 1.151493 0.292261 0.566539 0.071 Uiso 1 1 calc R U . . .
C104 C 1.1625(5) 0.1124(6) 0.7310(5) 0.0290(15) Uani 1 1 d . . . . .
H75A H 1.223039 0.056233 0.704114 0.044 Uiso 1 1 calc R U . . .
H75B H 1.113701 0.085100 0.758303 0.044 Uiso 1 1 calc R U . . .
H75C H 1.184434 0.142320 0.777532 0.044 Uiso 1 1 calc R U . . .
C105 C 0.7893(4) 0.5163(4) 0.7970(4) 0.0122(10) Uani 1 1 d . . . . .
C106 C 0.6849(4) 0.5806(4) 0.8257(4) 0.0168(11) Uani 1 1 d . . . . .
C107 C 0.6654(5) 0.6189(5) 0.9082(5) 0.0250(13) Uani 1 1 d . . . . .
H76 H 0.595690 0.660253 0.927212 0.030 Uiso 1 1 calc R U . . .
C108 C 0.7446(6) 0.6000(6) 0.9680(5) 0.0254(14) Uani 1 1 d . . . . .
H77 H 0.728974 0.628452 1.025716 0.031 Uiso 1 1 calc R U . . .
C109 C 0.8467(5) 0.5377(5) 0.9388(4) 0.0215(12) Uani 1 1 d . . . . .
H78 H 0.901200 0.523840 0.977473 0.026 Uiso 1 1 calc R U . . .
C110 C 0.8689(4) 0.4970(4) 0.8570(4) 0.0176(11) Uani 1 1 d . . . . .
C111 C 0.5974(4) 0.6047(5) 0.7627(4) 0.0209(12) Uani 1 1 d . . . . .
H79 H 0.628055 0.574681 0.703233 0.025 Uiso 1 1 calc R U . . .
C112 C 0.5358(6) 0.7185(6) 0.7478(5) 0.0286(14) Uani 1 1 d . . . . .
H80A H 0.582470 0.751437 0.728817 0.043 Uiso 1 1 calc R U . . .
H80B H 0.497315 0.747226 0.803995 0.043 Uiso 1 1 calc R U . . .
H80C H 0.487061 0.731462 0.700672 0.043 Uiso 1 1 calc R U . . .
C113 C 0.5284(5) 0.5524(5) 0.8045(5) 0.049(2) Uani 1 1 d . . . . .
H81A H 0.478987 0.556688 0.760716 0.073 Uiso 1 1 calc R U . . .
H81B H 0.490615 0.587434 0.858787 0.073 Uiso 1 1 calc R U . . .
H81C H 0.571597 0.479590 0.820718 0.073 Uiso 1 1 calc R U . . .
C114 C 0.9836(5) 0.4299(5) 0.8269(4) 0.0203(12) Uani 1 1 d . . . . .
H82 H 0.985453 0.403154 0.766509 0.024 Uiso 1 1 calc R U . . .
C115 C 1.0477(6) 0.4943(5) 0.8190(5) 0.0295(16) Uani 1 1 d . . . . .
H83A H 1.120426 0.449324 0.804214 0.044 Uiso 1 1 calc R U . . .
H83B H 1.041988 0.525522 0.876542 0.044 Uiso 1 1 calc R U . . .
H83C H 1.021465 0.548928 0.771250 0.044 Uiso 1 1 calc R U . . .
C116 C 1.0310(6) 0.3375(6) 0.8947(6) 0.0367(19) Uani 1 1 d . . . . .
H84A H 0.990842 0.296063 0.898427 0.055 Uiso 1 1 calc R U . . .
H84B H 1.029659 0.362685 0.954230 0.055 Uiso 1 1 calc R U . . .
H84C H 1.102659 0.294784 0.874639 0.055 Uiso 1 1 calc R U . . .
N1 N 0.4822(4) 0.8046(4) 0.2155(3) 0.0131(9) Uani 1 1 d . . . . .
N2 N 0.3215(4) 0.9025(4) 0.0880(3) 0.0146(9) Uani 1 1 d . . . . .
N3 N 0.0393(3) 0.7022(4) 0.2928(3) 0.0124(9) Uani 1 1 d . . . . .
N4 N 0.1979(4) 0.6081(4) 0.4205(3) 0.0113(8) Uani 1 1 d . . . . .
N5 N 0.7123(4) 0.0322(4) 0.7853(3) 0.0141(9) Uani 1 1 d . . . . .
N6 N 0.6114(4) 0.1956(4) 0.9139(3) 0.0142(9) Uani 1 1 d . . . . .
N7 N 0.8137(4) 0.4752(4) 0.7117(3) 0.0136(9) Uani 1 1 d . . . . .
N8 N 0.9109(4) 0.3147(4) 0.5830(3) 0.0153(9) Uani 1 1 d . . . . .
Ga1A Ga 0.33462(6) 0.82928(6) 0.20927(4) 0.00961(13) Uani 0.8992(12) 1 d D . P A 1
H1GA H 0.271(2) 0.9058(17) 0.2824(14) 0.012 Uiso 0.8992(12) 1 d D U P A 1
Ga2A Ga 0.16513(6) 0.71759(6) 0.32267(5) 0.00973(13) Uani 0.8992(12) 1 d D . P A 1
H2GA H 0.113(2) 0.8206(13) 0.3713(19) 0.012 Uiso 0.8992(12) 1 d D U P A 1
As1A As 0.30355(5) 0.67424(5) 0.20587(4) 0.01448(14) Uani 0.8992(12) 1 d D . P A 1
H1AA H 0.3755(11) 0.6278(16) 0.2728(11) 0.017 Uiso 0.4496(6) 1 d D U P A 1
H1AB H 0.2294(11) 0.7272(16) 0.1418(11) 0.017 Uiso 0.4496(6) 1 d D U P A 1
As1B As 0.2210(6) 0.8392(6) 0.2980(6) 0.0212(15) Uani 0.1008(12) 1 d D . P A 2
H1AC H 0.2961(13) 0.7849(18) 0.3610(13) 0.025 Uiso 0.0504(6) 1 d D U P A 2
H1AD H 0.1498(13) 0.8843(18) 0.2303(13) 0.025 Uiso 0.0504(6) 1 d D U P A 2
Ga1B Ga 0.1903(6) 0.6830(7) 0.2944(6) 0.00961(13) Uani 0.1008(12) 1 d D . P A 2
H1GB H 0.265(3) 0.594(2) 0.236(3) 0.012 Uiso 0.1008(12) 1 d D U P A 2
Ga2B Ga 0.3602(6) 0.7958(6) 0.1801(6) 0.00973(13) Uani 0.1008(12) 1 d D . P A 2
H2GB H 0.404(3) 0.6929(19) 0.131(3) 0.012 Uiso 0.1008(12) 1 d D U P A 2
Ga3A Ga 0.68734(8) 0.18093(8) 0.79131(6) 0.00988(16) Uani 0.7016(12) 1 d D . P B 1
H3GA H 0.6042(18) 0.237(2) 0.7211(17) 0.012 Uiso 0.7016(12) 1 d D U P B 1
Ga4A Ga 0.79838(7) 0.35073(8) 0.67823(6) 0.01023(16) Uani 0.7016(12) 1 d D . P B 1
H4GA H 0.6973(15) 0.386(2) 0.628(2) 0.012 Uiso 0.7016(12) 1 d D U P B 1
As2A As 0.84223(7) 0.21202(7) 0.79506(6) 0.01394(17) Uani 0.7016(12) 1 d D . P B 1
H2AA H 0.7892(16) 0.2862(11) 0.8591(11) 0.017 Uiso 0.3508(6) 1 d D U P B 1
H2AB H 0.8889(16) 0.1405(12) 0.7278(11) 0.017 Uiso 0.3508(6) 1 d D U P B 1
Ga3B Ga 0.8391(2) 0.3252(2) 0.7083(2) 0.0121(3) Uani 0.2984(12) 1 d D . P B 2
H3GB H 0.925(2) 0.246(3) 0.768(2) 0.015 Uiso 0.2984(12) 1 d D U P B 2
Ga4B Ga 0.7279(2) 0.1550(2) 0.8218(2) 0.0134(3) Uani 0.2984(12) 1 d D . P B 2
H4GB H 0.8287(18) 0.105(3) 0.874(2) 0.016 Uiso 0.2984(12) 1 d D U P B 2
As2B As 0.68438(18) 0.29329(19) 0.70471(19) 0.0149(4) Uani 0.2984(12) 1 d D . P B 2
H2AC H 0.6375(17) 0.3651(12) 0.7717(11) 0.018 Uiso 0.1492(6) 1 d D U P B 2
H2AD H 0.7382(16) 0.2191(11) 0.6409(12) 0.018 Uiso 0.1492(6) 1 d D U P B 2

loop_
_atom_site_aniso_label
_atom_site_aniso_U_11
_atom_site_aniso_U_22
_atom_site_aniso_U_33
_atom_site_aniso_U_23
_atom_site_aniso_U_13
_atom_site_aniso_U_12
C1 0.0109(19) 0.014(2) 0.0145(19) -0.0006(16) -0.0060(15) -0.0053(16)
C2 0.0115(19) 0.018(2) 0.0116(19) -0.0012(16) -0.0025(15) -0.0012(16)
C3 0.0114(18) 0.012(2) 0.014(2) 0.0010(16) -0.0056(15) -0.0021(15)
C4 0.0054(19) 0.032(3) 0.025(3) -0.003(2) -0.0026(18) -0.0046(19)
C5 0.022(3) 0.031(3) 0.010(2) 0.013(2) -0.0052(18) -0.014(2)
C6 0.013(2) 0.028(3) 0.0102(18) 0.0054(17) -0.0066(16) -0.0116(19)
C7 0.013(2) 0.030(3) 0.012(2) -0.0070(19) -0.0004(17) -0.010(2)
C8 0.016(2) 0.040(3) 0.013(2) 0.007(2) -0.0081(17) -0.014(2)
C9 0.021(3) 0.047(4) 0.018(3) 0.010(2) -0.012(2) -0.016(3)
C10 0.022(2) 0.050(4) 0.013(2) -0.014(2) -0.0016(19) -0.021(2)
C11 0.017(2) 0.029(3) 0.0092(19) -0.0017(18) -0.0036(16) -0.0143(19)
C12 0.0075(18) 0.022(2) 0.025(2) -0.002(2) -0.0022(17) 0.0012(16)
C13 0.029(2) 0.023(2) 0.051(3) 0.007(2) -0.011(2) -0.0062(18)
C14 0.025(3) 0.028(3) 0.037(4) -0.009(3) 0.008(3) -0.008(3)
C15 0.024(3) 0.020(3) 0.023(2) -0.002(2) -0.006(2) -0.017(2)
C16 0.029(3) 0.029(3) 0.038(3) -0.004(3) 0.003(3) -0.013(3)
C17 0.037(4) 0.024(3) 0.037(4) -0.003(3) 0.002(3) -0.015(3)
C18 0.0098(14) 0.0203(19) 0.0125(16) 0.0062(13) -0.0087(11) -0.0075(13)
C19 0.0143(16) 0.028(2) 0.0085(16) 0.0004(14) -0.0065(12) -0.0125(15)
C20 0.0119(18) 0.034(3) 0.015(2) 0.007(2) -0.0084(16) -0.0069(18)
C21 0.016(2) 0.030(3) 0.023(3) 0.004(2) -0.0114(19) -0.008(2)
C22 0.015(2) 0.009(2) 0.036(3) 0.008(2) -0.002(2) 0.0003(18)
C23 0.013(2) 0.013(2) 0.016(2) 0.0067(17) -0.0048(17) -0.0025(17)
C24 0.013(2) 0.021(3) 0.028(3) -0.004(2) -0.0063(19) -0.0054(19)
C25 0.030(3) 0.026(3) 0.041(3) -0.001(2) 0.004(2) -0.017(2)
C26 0.028(3) 0.044(4) 0.020(3) -0.002(2) 0.000(2) -0.013(3)
C27 0.020(2) 0.014(2) 0.032(3) 0.002(2) -0.009(2) -0.0075(19)
C28 0.023(3) 0.035(4) 0.028(3) -0.008(3) -0.003(2) -0.012(3)
C29 0.062(5) 0.057(4) 0.063(5) -0.033(4) 0.031(4) -0.050(4)
C30 0.013(2) 0.012(2) 0.018(2) -0.0023(18) -0.0081(17) -0.0021(17)
C31 0.0036(15) 0.017(2) 0.0092(16) 0.0004(14) 0.0001(12) -0.0019(13)
C32 0.0121(19) 0.014(2) 0.0131(19) 0.0010(17) -0.0078(15) -0.0043(16)
C33 0.0080(19) 0.032(3) 0.022(3) 0.001(2) -0.0023(18) -0.0123(19)
C34 0.019(2) 0.031(3) 0.010(2) 0.011(2) -0.0042(18) -0.012(2)
C35 0.014(2) 0.029(3) 0.014(2) 0.0039(19) -0.0072(17) -0.0108(19)
C36 0.014(2) 0.032(3) 0.013(2) -0.0056(19) -0.0033(17) -0.013(2)
C37 0.017(2) 0.030(3) 0.014(2) 0.005(2) -0.0057(19) -0.009(2)
C38 0.020(3) 0.035(3) 0.018(2) 0.004(2) -0.008(2) -0.012(2)
C39 0.026(3) 0.044(4) 0.018(3) -0.015(2) -0.003(2) -0.022(3)
C40 0.021(2) 0.032(3) 0.0107(19) -0.0051(18) -0.0051(17) -0.018(2)
C41 0.011(2) 0.020(2) 0.022(2) 0.004(2) -0.0043(18) -0.0029(18)
C42 0.042(3) 0.037(3) 0.025(2) -0.0007(19) -0.0004(19) -0.028(2)
C43 0.016(3) 0.023(3) 0.061(5) -0.015(3) 0.001(3) -0.001(2)
C44 0.030(3) 0.021(3) 0.025(3) -0.006(2) -0.006(2) -0.016(2)
C45 0.044(4) 0.021(3) 0.040(4) 0.005(3) 0.005(3) -0.013(3)
C46 0.026(3) 0.028(3) 0.046(4) -0.009(3) 0.004(3) -0.013(3)
C47 0.0098(14) 0.0203(19) 0.0125(16) 0.0062(13) -0.0087(11) -0.0075(13)
C48 0.0143(16) 0.028(2) 0.0085(16) 0.0004(14) -0.0065(12) -0.0125(15)
C49 0.012(2) 0.028(3) 0.020(2) 0.007(2) -0.0130(18) -0.0045(18)
C50 0.021(2) 0.021(3) 0.017(2) 0.001(2) -0.013(2) -0.008(2)
C51 0.019(3) 0.008(2) 0.028(3) 0.007(2) -0.006(2) -0.0032(19)
C52 0.0086(17) 0.013(2) 0.021(2) 0.0109(17) -0.0021(16) 0.0000(15)
C53 0.0096(18) 0.017(2) 0.019(2) 0.0022(17) -0.0044(15) -0.0033(16)
C54 0.023(2) 0.018(2) 0.039(3) 0.001(2) 0.000(2) -0.0090(17)
C55 0.026(3) 0.041(4) 0.018(2) -0.008(3) -0.003(2) -0.007(3)
C56 0.025(3) 0.017(2) 0.029(3) -0.0020(19) 0.002(2) -0.015(2)
C57 0.023(3) 0.034(3) 0.031(3) -0.008(3) 0.002(2) -0.013(2)
C58 0.041(3) 0.034(2) 0.044(3) -0.010(2) 0.007(2) -0.027(2)
C59 0.018(2) 0.018(2) 0.024(2) 0.0107(18) -0.0075(18) -0.0117(18)
C60 0.027(3) 0.026(3) 0.019(2) 0.0106(19) -0.0033(19) -0.021(2)
C61 0.022(2) 0.030(3) 0.015(2) 0.0094(19) -0.0028(19) -0.019(2)
C62 0.031(3) 0.026(3) 0.019(3) 0.006(2) -0.002(2) -0.022(2)
C63 0.036(3) 0.027(3) 0.024(3) 0.008(2) -0.005(2) -0.017(3)
C64 0.0101(18) 0.013(2) 0.020(2) 0.0035(17) -0.0081(16) -0.0069(16)
C65 0.0109(18) 0.013(2) 0.030(3) 0.0009(18) -0.0054(17) -0.0051(16)
C66 0.018(2) 0.025(3) 0.027(3) -0.002(2) -0.0024(18) -0.0109(19)
C67 0.036(3) 0.026(3) 0.021(3) -0.003(2) -0.010(2) -0.017(3)
C68 0.018(2) 0.020(3) 0.034(3) 0.000(2) -0.002(2) -0.0045(19)
C69 0.0103(19) 0.014(2) 0.028(3) -0.005(2) 0.0072(18) -0.0052(17)
C70 0.019(3) 0.019(3) 0.026(3) 0.006(2) -0.011(2) -0.005(2)
C71 0.024(3) 0.032(4) 0.043(4) 0.018(3) -0.015(3) -0.010(3)
C72 0.030(3) 0.026(3) 0.035(3) -0.001(3) 0.001(3) -0.021(3)
C73 0.014(2) 0.027(3) 0.028(3) 0.000(2) -0.0043(19) -0.0110(19)
C74 0.033(3) 0.056(4) 0.063(4) 0.042(3) -0.029(3) -0.036(3)
C75 0.043(4) 0.017(3) 0.039(4) 0.001(3) -0.015(3) -0.003(3)
C76 0.0077(17) 0.025(2) 0.0147(19) 0.0076(15) 0.0001(14) -0.0062(15)
C77 0.017(2) 0.028(3) 0.020(2) 0.004(2) -0.0018(19) -0.015(2)
C78 0.020(3) 0.029(3) 0.014(2) -0.004(2) 0.0012(19) -0.009(2)
C79 0.016(2) 0.025(3) 0.025(3) -0.003(2) 0.008(2) 0.001(2)
C80 0.018(2) 0.027(3) 0.021(2) -0.005(2) -0.0035(19) -0.0058(19)
C81 0.0129(19) 0.021(2) 0.020(2) 0.0021(17) 0.0027(16) -0.0010(16)
C82 0.021(2) 0.023(3) 0.025(3) 0.004(2) -0.011(2) -0.010(2)
C83 0.028(3) 0.045(4) 0.026(3) 0.010(3) -0.010(3) -0.019(3)
C84 0.027(2) 0.040(3) 0.040(3) 0.000(3) -0.001(2) -0.024(2)
C85 0.026(3) 0.026(3) 0.0090(19) -0.0035(19) -0.0036(18) -0.008(2)
C86 0.026(3) 0.053(4) 0.058(5) 0.019(4) -0.021(3) -0.014(3)
C87 0.045(4) 0.042(4) 0.022(3) 0.008(3) -0.018(3) -0.005(3)
C88 0.017(2) 0.013(2) 0.018(2) 0.0097(17) -0.0056(18) -0.0114(18)
C89 0.025(2) 0.026(3) 0.025(2) 0.0102(19) -0.0065(19) -0.017(2)
C90 0.019(2) 0.020(2) 0.016(2) 0.0107(17) -0.0047(18) -0.0126(18)
C91 0.021(2) 0.019(2) 0.022(3) 0.005(2) -0.007(2) -0.0095(19)
C92 0.030(3) 0.031(3) 0.022(3) 0.004(2) 0.000(2) -0.019(3)
C93 0.0074(16) 0.020(2) 0.0146(18) 0.0069(15) -0.0008(13) -0.0046(14)
C94 0.0067(17) 0.019(2) 0.020(2) 0.0028(17) 0.0014(15) -0.0001(15)
C95 0.016(2) 0.024(3) 0.019(2) 0.002(2) -0.0048(17) -0.0076(18)
C96 0.017(2) 0.019(3) 0.029(3) 0.000(2) 0.007(2) 0.002(2)
C97 0.021(3) 0.023(3) 0.022(3) -0.001(2) -0.002(2) -0.007(2)
C98 0.014(2) 0.025(2) 0.015(2) -0.0009(18) -0.0053(16) -0.0131(18)
C99 0.018(2) 0.026(2) 0.0111(19) -0.0052(17) -0.0076(17) -0.0037(18)
C100 0.019(2) 0.052(4) 0.050(4) 0.013(3) -0.012(2) -0.012(2)
C101 0.035(3) 0.034(4) 0.024(3) 0.002(3) -0.011(3) -0.005(3)
C102 0.019(2) 0.016(2) 0.023(2) -0.0027(18) -0.0111(18) -0.0016(17)
C103 0.060(4) 0.055(4) 0.052(4) 0.018(3) -0.026(3) -0.047(4)
C104 0.021(3) 0.041(4) 0.027(3) 0.001(3) -0.011(2) -0.014(3)
C105 0.0100(18) 0.012(2) 0.019(2) 0.0045(17) -0.0083(16) -0.0082(16)
C106 0.0070(18) 0.012(2) 0.028(3) 0.0022(19) 0.0020(17) -0.0011(15)
C107 0.022(3) 0.017(3) 0.034(3) -0.007(2) -0.001(2) -0.006(2)
C108 0.038(3) 0.023(3) 0.020(3) -0.007(2) -0.006(2) -0.015(3)
C109 0.020(2) 0.021(3) 0.023(3) -0.006(2) 0.0008(19) -0.008(2)
C110 0.0108(19) 0.012(2) 0.029(3) 0.0043(18) -0.0051(18) -0.0041(16)
C111 0.014(2) 0.024(3) 0.027(3) 0.006(2) -0.011(2) -0.010(2)
C112 0.028(3) 0.021(3) 0.031(3) 0.004(2) -0.007(2) -0.005(2)
C113 0.035(3) 0.048(3) 0.077(5) 0.044(3) -0.038(3) -0.033(3)
C114 0.014(2) 0.017(2) 0.025(3) 0.001(2) -0.010(2) -0.0005(19)
C115 0.034(3) 0.024(3) 0.041(4) 0.005(3) -0.012(3) -0.022(3)
C116 0.020(3) 0.027(3) 0.056(4) 0.022(3) -0.010(3) -0.006(2)
N1 0.0133(19) 0.014(2) 0.0126(19) 0.0018(16) -0.0047(15) -0.0057(16)
N2 0.016(2) 0.013(2) 0.014(2) 0.0003(16) -0.0074(16) -0.0047(17)
N3 0.0098(18) 0.014(2) 0.0139(18) 0.0010(16) -0.0078(15) -0.0046(15)
N4 0.0097(17) 0.0134(19) 0.0086(17) 0.0018(15) -0.0036(14) -0.0024(14)
N5 0.016(2) 0.013(2) 0.016(2) 0.0020(16) -0.0038(17) -0.0090(17)
N6 0.014(2) 0.015(2) 0.015(2) 0.0052(16) 0.0006(16) -0.0091(17)
N7 0.0113(18) 0.016(2) 0.0155(19) 0.0065(16) -0.0053(15) -0.0082(16)
N8 0.0135(19) 0.017(2) 0.019(2) 0.0020(17) -0.0014(16) -0.0107(16)
Ga1A 0.0094(3) 0.0110(3) 0.0095(3) 0.0009(3) -0.0006(3) -0.0055(2)
Ga2A 0.0089(3) 0.0110(3) 0.0105(3) 0.0010(3) -0.0017(3) -0.0054(2)
As1A 0.0162(3) 0.0144(3) 0.0157(3) -0.0028(3) 0.0039(3) -0.0096(2)
As1B 0.023(3) 0.027(3) 0.022(3) 0.008(2) -0.006(2) -0.019(2)
Ga1B 0.0094(3) 0.0110(3) 0.0095(3) 0.0009(3) -0.0006(3) -0.0055(2)
Ga2B 0.0089(3) 0.0110(3) 0.0105(3) 0.0010(3) -0.0017(3) -0.0054(2)
Ga3A 0.0089(4) 0.0120(5) 0.0097(3) 0.0027(4) -0.0035(4) -0.0053(3)
Ga4A 0.0086(4) 0.0122(4) 0.0113(3) 0.0032(4) -0.0043(4) -0.0058(3)
As2A 0.0113(4) 0.0181(4) 0.0152(3) 0.0079(4) -0.0069(3) -0.0093(3)
Ga3B 0.0140(7) 0.0129(6) 0.0123(5) -0.0016(5) 0.0010(6) -0.0085(5)
Ga4B 0.0153(8) 0.0134(6) 0.0148(6) -0.0011(5) 0.0011(6) -0.0094(5)
As2B 0.0138(7) 0.0177(9) 0.0162(7) 0.0052(7) -0.0037(6) -0.0101(6)

loop_
_atom_type_symbol
_atom_type_description
_atom_type_scat_dispersion_real
_atom_type_scat_dispersion_imag
_atom_type_scat_source
C C 0.0033 0.0016 'International Tables Vol C Tables 4.2.6.8 and 6.1.1.4'
H H 0.0000 0.0000 'International Tables Vol C Tables 4.2.6.8 and 6.1.1.4'
N N 0.0061 0.0033 'International Tables Vol C Tables 4.2.6.8 and 6.1.1.4'
Ga Ga 0.2307 1.6083 'International Tables Vol C Tables 4.2.6.8 and 6.1.1.4'
As As 0.0499 2.0058 'International Tables Vol C Tables 4.2.6.8 and 6.1.1.4'

loop_
_geom_angle_atom_site_label_1
_geom_angle_atom_site_label_2
_geom_angle_atom_site_label_3
_geom_angle
_geom_angle_site_symmetry_1
_geom_angle_site_symmetry_3
_geom_angle_publ_flag
N1 C1 C2 126.1(5) . . ?
N1 C1 C4 122.3(4) . . ?
C2 C1 C4 111.5(5) . . ?
C1 C2 C3 123.1(5) . . ?
C1 C2 H1 118.5 . . ?
C3 C2 H1 118.5 . . ?
N2 C3 C2 125.2(5) . . ?
N2 C3 C5 122.9(4) . . ?
C2 C3 C5 112.0(5) . . ?
C1 C4 H2A 109.5 . . ?
C1 C4 H2B 109.5 . . ?
H2A C4 H2B 109.5 . . ?
C1 C4 H2C 109.5 . . ?
H2A C4 H2C 109.5 . . ?
H2B C4 H2C 109.5 . . ?
C3 C5 H3A 109.5 . . ?
C3 C5 H3B 109.5 . . ?
H3A C5 H3B 109.5 . . ?
C3 C5 H3C 109.5 . . ?
H3A C5 H3C 109.5 . . ?
H3B C5 H3C 109.5 . . ?
C11 C6 C7 124.5(5) . . ?
C11 C6 N1 117.4(5) . . ?
C7 C6 N1 118.1(5) . . ?
C6 C7 C8 117.0(5) . . ?
C6 C7 C12 124.9(5) . . ?
C8 C7 C12 118.2(5) . . ?
C9 C8 C7 121.0(6) . . ?
C9 C8 H4 119.5 . . ?
C7 C8 H4 119.5 . . ?
C8 C9 C10 121.0(6) . . ?
C8 C9 H5 119.5 . . ?
C10 C9 H5 119.5 . . ?
C9 C10 C11 122.6(6) . . ?
C9 C10 H6 118.7 . . ?
C11 C10 H6 118.7 . . ?
C6 C11 C10 113.8(5) . . ?
C6 C11 C15 125.8(5) . . ?
C10 C11 C15 120.4(5) . . ?
C7 C12 C13 111.2(5) . . ?
C7 C12 C14 112.2(5) . . ?
C13 C12 C14 108.5(5) . . ?
C7 C12 H7 108.3 . . ?
C13 C12 H7 108.3 . . ?
C14 C12 H7 108.3 . . ?
C12 C13 H8A 109.5 . . ?
C12 C13 H8B 109.5 . . ?
H8A C13 H8B 109.5 . . ?
C12 C13 H8C 109.5 . . ?
H8A C13 H8C 109.5 . . ?
H8B C13 H8C 109.5 . . ?
C12 C14 H9A 109.5 . . ?
C12 C14 H9B 109.5 . . ?
H9A C14 H9B 109.5 . . ?
C12 C14 H9C 109.5 . . ?
H9A C14 H9C 109.5 . . ?
H9B C14 H9C 109.5 . . ?
C11 C15 C16 114.0(5) . . ?
C11 C15 C17 111.3(5) . . ?
C16 C15 C17 112.3(6) . . ?
C11 C15 H10 106.2 . . ?
C16 C15 H10 106.2 . . ?
C17 C15 H10 106.2 . . ?
C15 C16 H11A 109.5 . . ?
C15 C16 H11B 109.5 . . ?
H11A C16 H11B 109.5 . . ?
C15 C16 H11C 109.5 . . ?
H11A C16 H11C 109.5 . . ?
H11B C16 H11C 109.5 . . ?
C15 C17 H12A 109.5 . . ?
C15 C17 H12B 109.5 . . ?
H12A C17 H12B 109.5 . . ?
C15 C17 H12C 109.5 . . ?
H12A C17 H12C 109.5 . . ?
H12B C17 H12C 109.5 . . ?
C23 C18 C19 124.1(4) . . ?
C23 C18 N2 119.0(4) . . ?
C19 C18 N2 116.8(4) . . ?
C20 C19 C18 115.1(5) . . ?
C20 C19 C24 120.8(5) . . ?
C18 C19 C24 124.1(4) . . ?
C21 C20 C19 123.0(5) . . ?
C21 C20 H13 118.5 . . ?
C19 C20 H13 118.5 . . ?
C20 C21 C22 120.2(5) . . ?
C20 C21 H14 119.9 . . ?
C22 C21 H14 119.9 . . ?
C21 C22 C23 120.5(6) . . ?
C21 C22 H15 119.8 . . ?
C23 C22 H15 119.8 . . ?
C18 C23 C22 117.0(5) . . ?
C18 C23 C27 125.6(5) . . ?
C22 C23 C27 117.3(5) . . ?
C26 C24 C19 114.8(6) . . ?
C26 C24 C25 108.4(5) . . ?
C19 C24 C25 109.6(5) . . ?
C26 C24 H16 107.9 . . ?
C19 C24 H16 107.9 . . ?
C25 C24 H16 107.9 . . ?
C24 C25 H17A 109.5 . . ?
C24 C25 H17B 109.5 . . ?
H17A C25 H17B 109.5 . . ?
C24 C25 H17C 109.5 . . ?
H17A C25 H17C 109.5 . . ?
H17B C25 H17C 109.5 . . ?
C24 C26 H18A 109.5 . . ?
C24 C26 H18B 109.5 . . ?
H18A C26 H18B 109.5 . . ?
C24 C26 H18C 109.5 . . ?
H18A C26 H18C 109.5 . . ?
H18B C26 H18C 109.5 . . ?
C29 C27 C23 112.8(6) . . ?
C29 C27 C28 112.4(6) . . ?
C23 C27 C28 114.6(5) . . ?
C29 C27 H19 105.3 . . ?
C23 C27 H19 105.3 . . ?
C28 C27 H19 105.3 . . ?
C27 C28 H20A 109.5 . . ?
C27 C28 H20B 109.5 . . ?
H20A C28 H20B 109.5 . . ?
C27 C28 H20C 109.5 . . ?
H20A C28 H20C 109.5 . . ?
H20B C28 H20C 109.5 . . ?
C27 C29 H21A 109.5 . . ?
C27 C29 H21B 109.5 . . ?
H21A C29 H21B 109.5 . . ?
C27 C29 H21C 109.5 . . ?
H21A C29 H21C 109.5 . . ?
H21B C29 H21C 109.5 . . ?
N3 C30 C31 124.3(5) . . ?
N3 C30 C33 122.3(5) . . ?
C31 C30 C33 113.3(5) . . ?
C32 C31 C30 123.5(5) . . ?
C32 C31 H22 118.3 . . ?
C30 C31 H22 118.3 . . ?
N4 C32 C31 124.5(5) . . ?
N4 C32 C34 122.7(4) . . ?
C31 C32 C34 112.7(5) . . ?
C30 C33 H23A 109.5 . . ?
C30 C33 H23B 109.5 . . ?
H23A C33 H23B 109.5 . . ?
C30 C33 H23C 109.5 . . ?
H23A C33 H23C 109.5 . . ?
H23B C33 H23C 109.5 . . ?
C32 C34 H24A 109.5 . . ?
C32 C34 H24B 109.5 . . ?
H24A C34 H24B 109.5 . . ?
C32 C34 H24C 109.5 . . ?
H24A C34 H24C 109.5 . . ?
H24B C34 H24C 109.5 . . ?
C36 C35 C40 123.9(5) . . ?
C36 C35 N3 118.0(5) . . ?
C40 C35 N3 118.1(5) . . ?
C35 C36 C37 117.9(5) . . ?
C35 C36 C41 123.4(5) . . ?
C37 C36 C41 118.7(5) . . ?
C38 C37 C36 119.2(6) . . ?
C38 C37 H25 120.4 . . ?
C36 C37 H25 120.4 . . ?
C37 C38 C39 122.4(6) . . ?
C37 C38 H26 118.8 . . ?
C39 C38 H26 118.8 . . ?
C38 C39 C40 121.5(6) . . ?
C38 C39 H27 119.2 . . ?
C40 C39 H27 119.2 . . ?
C35 C40 C39 115.0(6) . . ?
C35 C40 C44 123.9(5) . . ?
C39 C40 C44 121.1(5) . . ?
C42 C41 C36 112.1(5) . . ?
C42 C41 C43 111.7(5) . . ?
C36 C41 C43 112.7(5) . . ?
C42 C41 H28 106.6 . . ?
C36 C41 H28 106.6 . . ?
C43 C41 H28 106.6 . . ?
C41 C42 H29A 109.5 . . ?
C41 C42 H29B 109.5 . . ?
H29A C42 H29B 109.5 . . ?
C41 C42 H29C 109.5 . . ?
H29A C42 H29C 109.5 . . ?
H29B C42 H29C 109.5 . . ?
C41 C43 H30A 109.5 . . ?
C41 C43 H30B 109.5 . . ?
H30A C43 H30B 109.5 . . ?
C41 C43 H30C 109.5 . . ?
H30A C43 H30C 109.5 . . ?
H30B C43 H30C 109.5 . . ?
C40 C44 C46 112.5(6) . . ?
C40 C44 C45 112.6(6) . . ?
C46 C44 C45 110.4(6) . . ?
C40 C44 H31 107.0 . . ?
C46 C44 H31 107.0 . . ?
C45 C44 H31 107.0 . . ?
C44 C45 H32A 109.5 . . ?
C44 C45 H32B 109.5 . . ?
H32A C45 H32B 109.5 . . ?
C44 C45 H32C 109.5 . . ?
H32A C45 H32C 109.5 . . ?
H32B C45 H32C 109.5 . . ?
C44 C46 H33A 109.5 . . ?
C44 C46 H33B 109.5 . . ?
H33A C46 H33B 109.5 . . ?
C44 C46 H33C 109.5 . . ?
H33A C46 H33C 109.5 . . ?
H33B C46 H33C 109.5 . . ?
C52 C47 C48 123.8(4) . . ?
C52 C47 N4 119.9(4) . . ?
C48 C47 N4 116.3(5) . . ?
C49 C48 C47 115.5(5) . . ?
C49 C48 C53 121.2(5) . . ?
C47 C48 C53 123.3(4) . . ?
C50 C49 C48 122.6(5) . . ?
C50 C49 H34 118.7 . . ?
C48 C49 H34 118.7 . . ?
C49 C50 C51 120.3(5) . . ?
C49 C50 H35 119.8 . . ?
C51 C50 H35 119.8 . . ?
C50 C51 C52 121.8(5) . . ?
C50 C51 H36 119.1 . . ?
C52 C51 H36 119.1 . . ?
C47 C52 C51 115.7(5) . . ?
C47 C52 C56 123.4(5) . . ?
C51 C52 C56 120.9(5) . . ?
C48 C53 C55 115.7(5) . . ?
C48 C53 C54 108.8(5) . . ?
C55 C53 C54 110.2(5) . . ?
C48 C53 H37 107.3 . . ?
C55 C53 H37 107.3 . . ?
C54 C53 H37 107.3 . . ?
C53 C54 H38A 109.5 . . ?
C53 C54 H38B 109.5 . . ?
H38A C54 H38B 109.5 . . ?
C53 C54 H38C 109.5 . . ?
H38A C54 H38C 109.5 . . ?
H38B C54 H38C 109.5 . . ?
C53 C55 H39A 109.5 . . ?
C53 C55 H39B 109.5 . . ?
H39A C55 H39B 109.5 . . ?
C53 C55 H39C 109.5 . . ?
H39A C55 H39C 109.5 . . ?
H39B C55 H39C 109.5 . . ?
C52 C56 C57 114.5(6) . . ?
C52 C56 C58 111.3(6) . . ?
C57 C56 C58 111.6(6) . . ?
C52 C56 H40 106.2 . . ?
C57 C56 H40 106.2 . . ?
C58 C56 H40 106.2 . . ?
C56 C57 H41A 109.5 . . ?
C56 C57 H41B 109.5 . . ?
H41A C57 H41B 109.5 . . ?
C56 C57 H41C 109.5 . . ?
H41A C57 H41C 109.5 . . ?
H41B C57 H41C 109.5 . . ?
C56 C58 H42A 109.5 . . ?
C56 C58 H42B 109.5 . . ?
H42A C58 H42B 109.5 . . ?
C56 C58 H42C 109.5 . . ?
H42A C58 H42C 109.5 . . ?
H42B C58 H42C 109.5 . . ?
C60 C59 N5 122.5(5) . . ?
C60 C59 C62 119.5(5) . . ?
N5 C59 C62 117.9(5) . . ?
C59 C60 C61 132.4(6) . . ?
C59 C60 H43 113.8 . . ?
C61 C60 H43 113.8 . . ?
C60 C61 N6 123.5(5) . . ?
C60 C61 C63 118.8(5) . . ?
N6 C61 C63 117.5(6) . . ?
C59 C62 H44A 109.5 . . ?
C59 C62 H44B 109.5 . . ?
H44A C62 H44B 109.5 . . ?
C59 C62 H44C 109.5 . . ?
H44A C62 H44C 109.5 . . ?
H44B C62 H44C 109.5 . . ?
C61 C63 H45A 109.5 . . ?
C61 C63 H45B 109.5 . . ?
H45A C63 H45B 109.5 . . ?
C61 C63 H45C 109.5 . . ?
H45A C63 H45C 109.5 . . ?
H45B C63 H45C 109.5 . . ?
N5 C64 C69 121.7(5) . . ?
N5 C64 C65 120.5(5) . . ?
C69 C64 C65 117.9(5) . . ?
C66 C65 C64 121.9(5) . . ?
C66 C65 C70 119.7(5) . . ?
C64 C65 C70 118.4(5) . . ?
C65 C66 C67 121.0(5) . . ?
C65 C66 H46 119.5 . . ?
C67 C66 H46 119.5 . . ?
C66 C67 C68 118.3(6) . . ?
C66 C67 H47 120.8 . . ?
C68 C67 H47 120.8 . . ?
C69 C68 C67 121.6(6) . . ?
C69 C68 H48 119.2 . . ?
C67 C68 H48 119.2 . . ?
C68 C69 C64 119.3(5) . . ?
C68 C69 C73 120.3(5) . . ?
C64 C69 C73 120.4(5) . . ?
C72 C70 C71 108.5(5) . . ?
C72 C70 C65 111.3(5) . . ?
C71 C70 C65 109.7(5) . . ?
C72 C70 H49 109.1 . . ?
C71 C70 H49 109.1 . . ?
C65 C70 H49 109.1 . . ?
C70 C71 H50A 109.5 . . ?
C70 C71 H50B 109.5 . . ?
H50A C71 H50B 109.5 . . ?
C70 C71 H50C 109.5 . . ?
H50A C71 H50C 109.5 . . ?
H50B C71 H50C 109.5 . . ?
C70 C72 H51A 109.5 . . ?
C70 C72 H51B 109.5 . . ?
H51A C72 H51B 109.5 . . ?
C70 C72 H51C 109.5 . . ?
H51A C72 H51C 109.5 . . ?
H51B C72 H51C 109.5 . . ?
C75 C73 C69 112.0(6) . . ?
C75 C73 C74 109.1(6) . . ?
C69 C73 C74 108.5(5) . . ?
C75 C73 H52 109.1 . . ?
C69 C73 H52 109.1 . . ?
C74 C73 H52 109.1 . . ?
C73 C74 H53A 109.5 . . ?
C73 C74 H53B 109.5 . . ?
H53A C74 H53B 109.5 . . ?
C73 C74 H53C 109.5 . . ?
H53A C74 H53C 109.5 . . ?
H53B C74 H53C 109.5 . . ?
C73 C75 H54A 109.5 . . ?
C73 C75 H54B 109.5 . . ?
H54A C75 H54B 109.5 . . ?
C73 C75 H54C 109.5 . . ?
H54A C75 H54C 109.5 . . ?
H54B C75 H54C 109.5 . . ?
C81 C76 N6 122.6(4) . . ?
C81 C76 C77 118.8(5) . . ?
N6 C76 C77 118.5(5) . . ?
C78 C77 C76 119.2(6) . . ?
C78 C77 C82 122.4(6) . . ?
C76 C77 C82 118.4(5) . . ?
C77 C78 C79 122.1(6) . . ?
C77 C78 H55 119.0 . . ?
C79 C78 H55 119.0 . . ?
C78 C79 C80 119.5(6) . . ?
C78 C79 H56 120.3 . . ?
C80 C79 H56 120.3 . . ?
C81 C80 C79 119.7(6) . . ?
C81 C80 H57 120.1 . . ?
C79 C80 H57 120.1 . . ?
C76 C81 C80 120.5(5) . . ?
C76 C81 C85 121.6(5) . . ?
C80 C81 C85 117.9(5) . . ?
C83 C82 C77 109.7(6) . . ?
C83 C82 C84 109.5(5) . . ?
C77 C82 C84 108.1(6) . . ?
C83 C82 H58 109.8 . . ?
C77 C82 H58 109.8 . . ?
C84 C82 H58 109.8 . . ?
C82 C83 H59A 109.5 . . ?
C82 C83 H59B 109.5 . . ?
H59A C83 H59B 109.5 . . ?
C82 C83 H59C 109.5 . . ?
H59A C83 H59C 109.5 . . ?
H59B C83 H59C 109.5 . . ?
C82 C84 H60A 109.5 . . ?
C82 C84 H60B 109.5 . . ?
H60A C84 H60B 109.5 . . ?
C82 C84 H60C 109.5 . . ?
H60A C84 H60C 109.5 . . ?
H60B C84 H60C 109.5 . . ?
C86 C85 C81 110.9(5) . . ?
C86 C85 C87 108.3(6) . . ?
C81 C85 C87 110.1(5) . . ?
C86 C85 H61 109.2 . . ?
C81 C85 H61 109.2 . . ?
C87 C85 H61 109.2 . . ?
C85 C86 H62A 109.5 . . ?
C85 C86 H62B 109.5 . . ?
H62A C86 H62B 109.5 . . ?
C85 C86 H62C 109.5 . . ?
H62A C86 H62C 109.5 . . ?
H62B C86 H62C 109.5 . . ?
C85 C87 H63A 109.5 . . ?
C85 C87 H63B 109.5 . . ?
H63A C87 H63B 109.5 . . ?
C85 C87 H63C 109.5 . . ?
H63A C87 H63C 109.5 . . ?
H63B C87 H63C 109.5 . . ?
C89 C88 N7 122.3(5) . . ?
C89 C88 C91 120.2(5) . . ?
N7 C88 C91 117.4(5) . . ?
C90 C89 C88 132.6(6) . . ?
C90 C89 H64 113.7 . . ?
C88 C89 H64 113.7 . . ?
C89 C90 N8 122.0(5) . . ?
C89 C90 C92 120.2(5) . . ?
N8 C90 C92 117.7(5) . . ?
C88 C91 H65A 109.5 . . ?
C88 C91 H65B 109.5 . . ?
H65A C91 H65B 109.5 . . ?
C88 C91 H65C 109.5 . . ?
H65A C91 H65C 109.5 . . ?
H65B C91 H65C 109.5 . . ?
C90 C92 H66A 109.5 . . ?
C90 C92 H66B 109.5 . . ?
H66A C92 H66B 109.5 . . ?
C90 C92 H66C 109.5 . . ?
H66A C92 H66C 109.5 . . ?
H66B C92 H66C 109.5 . . ?
C94 C93 N8 121.9(4) . . ?
C94 C93 C98 119.5(5) . . ?
N8 C93 C98 118.6(5) . . ?
C93 C94 C95 120.1(5) . . ?
C93 C94 C99 121.3(5) . . ?
C95 C94 C99 118.5(5) . . ?
C94 C95 C96 119.6(5) . . ?
C94 C95 H67 120.2 . . ?
C96 C95 H67 120.2 . . ?
C97 C96 C95 119.4(6) . . ?
C97 C96 H68 120.3 . . ?
C95 C96 H68 120.3 . . ?
C98 C97 C96 121.2(6) . . ?
C98 C97 H69 119.4 . . ?
C96 C97 H69 119.4 . . ?
C97 C98 C93 119.9(5) . . ?
C97 C98 C102 121.0(5) . . ?
C93 C98 C102 119.1(5) . . ?
C100 C99 C94 110.4(5) . . ?
C100 C99 C101 109.6(6) . . ?
C94 C99 C101 109.7(5) . . ?
C100 C99 H70 109.0 . . ?
C94 C99 H70 109.0 . . ?
C101 C99 H70 109.0 . . ?
C99 C100 H71A 109.5 . . ?
C99 C100 H71B 109.5 . . ?
H71A C100 H71B 109.5 . . ?
C99 C100 H71C 109.5 . . ?
H71A C100 H71C 109.5 . . ?
H71B C100 H71C 109.5 . . ?
C99 C101 H72A 109.5 . . ?
C99 C101 H72B 109.5 . . ?
H72A C101 H72B 109.5 . . ?
C99 C101 H72C 109.5 . . ?
H72A C101 H72C 109.5 . . ?
H72B C101 H72C 109.5 . . ?
C103 C102 C104 109.7(6) . . ?
C103 C102 C98 109.9(6) . . ?
C104 C102 C98 110.6(5) . . ?
C103 C102 H73 108.9 . . ?
C104 C102 H73 108.9 . . ?
C98 C102 H73 108.9 . . ?
C102 C103 H74A 109.5 . . ?
C102 C103 H74B 109.5 . . ?
H74A C103 H74B 109.5 . . ?
C102 C103 H74C 109.5 . . ?
H74A C103 H74C 109.5 . . ?
H74B C103 H74C 109.5 . . ?
C102 C104 H75A 109.5 . . ?
C102 C104 H75B 109.5 . . ?
H75A C104 H75B 109.5 . . ?
C102 C104 H75C 109.5 . . ?
H75A C104 H75C 109.5 . . ?
H75B C104 H75C 109.5 . . ?
N7 C105 C110 120.4(5) . . ?
N7 C105 C106 121.4(4) . . ?
C110 C105 C106 118.2(5) . . ?
C107 C106 C105 119.2(5) . . ?
C107 C106 C111 120.9(5) . . ?
C105 C106 C111 119.9(5) . . ?
C106 C107 C108 122.7(6) . . ?
C106 C107 H76 118.7 . . ?
C108 C107 H76 118.7 . . ?
C109 C108 C107 117.6(6) . . ?
C109 C108 H77 121.2 . . ?
C107 C108 H77 121.2 . . ?
C110 C109 C108 121.3(6) . . ?
C110 C109 H78 119.3 . . ?
C108 C109 H78 119.3 . . ?
C109 C110 C105 121.0(5) . . ?
C109 C110 C114 119.4(5) . . ?
C105 C110 C114 119.6(5) . . ?
C112 C111 C106 111.5(5) . . ?
C112 C111 C113 110.9(5) . . ?
C106 C111 C113 108.2(5) . . ?
C112 C111 H79 108.7 . . ?
C106 C111 H79 108.7 . . ?
C113 C111 H79 108.7 . . ?
C111 C112 H80A 109.5 . . ?
C111 C112 H80B 109.5 . . ?
H80A C112 H80B 109.5 . . ?
C111 C112 H80C 109.5 . . ?
H80A C112 H80C 109.5 . . ?
H80B C112 H80C 109.5 . . ?
C111 C113 H81A 109.5 . . ?
C111 C113 H81B 109.5 . . ?
H81A C113 H81B 109.5 . . ?
C111 C113 H81C 109.5 . . ?
H81A C113 H81C 109.5 . . ?
H81B C113 H81C 109.5 . . ?
C116 C114 C115 109.8(5) . . ?
C116 C114 C110 109.9(6) . . ?
C115 C114 C110 111.0(5) . . ?
C116 C114 H82 108.7 . . ?
C115 C114 H82 108.7 . . ?
C110 C114 H82 108.7 . . ?
C114 C115 H83A 109.5 . . ?
C114 C115 H83B 109.5 . . ?
H83A C115 H83B 109.5 . . ?
C114 C115 H83C 109.5 . . ?
H83A C115 H83C 109.5 . . ?
H83B C115 H83C 109.5 . . ?
C114 C116 H84A 109.5 . . ?
C114 C116 H84B 109.5 . . ?
H84A C116 H84B 109.5 . . ?
C114 C116 H84C 109.5 . . ?
H84A C116 H84C 109.5 . . ?
H84B C116 H84C 109.5 . . ?
C1 N1 C6 117.6(4) . . ?
C1 N1 Ga2B 113.7(4) . . ?
C6 N1 Ga2B 128.0(4) . . ?
C1 N1 Ga1A 124.5(4) . . ?
C6 N1 Ga1A 117.3(4) . . ?
C3 N2 C18 117.6(4) . . ?
C3 N2 Ga2B 114.9(4) . . ?
C18 N2 Ga2B 126.4(4) . . ?
C3 N2 Ga1A 125.2(4) . . ?
C18 N2 Ga1A 116.8(4) . . ?
C30 N3 C35 116.9(4) . . ?
C30 N3 Ga2A 118.3(3) . . ?
C35 N3 Ga2A 123.9(4) . . ?
C30 N3 Ga1B 128.2(4) . . ?
C35 N3 Ga1B 114.5(4) . . ?
C32 N4 C47 117.4(4) . . ?
C32 N4 Ga2A 119.1(4) . . ?
C47 N4 Ga2A 122.9(4) . . ?
C32 N4 Ga1B 128.1(4) . . ?
C47 N4 Ga1B 113.9(4) . . ?
C59 N5 C64 118.9(5) . . ?
C59 N5 Ga4B 112.8(4) . . ?
C64 N5 Ga4B 126.9(4) . . ?
C59 N5 Ga3A 123.4(4) . . ?
C64 N5 Ga3A 117.3(4) . . ?
C61 N6 C76 119.7(5) . . ?
C61 N6 Ga4B 111.7(4) . . ?
C76 N6 Ga4B 125.7(4) . . ?
C61 N6 Ga3A 122.2(4) . . ?
C76 N6 Ga3A 118.1(3) . . ?
C88 N7 C105 118.8(5) . . ?
C88 N7 Ga4A 114.7(4) . . ?
C105 N7 Ga4A 125.4(4) . . ?
C88 N7 Ga3B 124.8(4) . . ?
C105 N7 Ga3B 115.8(3) . . ?
C90 N8 C93 118.5(5) . . ?
C90 N8 Ga4A 114.9(4) . . ?
C93 N8 Ga4A 124.5(4) . . ?
C90 N8 Ga3B 124.5(4) . . ?
C93 N8 Ga3B 116.8(4) . . ?
N2 Ga1A N1 93.3(2) . . ?
N2 Ga1A As1A 111.33(15) . . ?
N1 Ga1A As1A 115.55(15) . . ?
N2 Ga1A H1GA 110.7(11) . . ?
N1 Ga1A H1GA 107.7(11) . . ?
As1A Ga1A H1GA 116.0(10) . . ?
N4 Ga2A N3 92.95(19) . . ?
N4 Ga2A As1A 111.39(15) . . ?
N3 Ga2A As1A 116.00(15) . . ?
N4 Ga2A H2GA 105.0(12) . . ?
N3 Ga2A H2GA 99.4(11) . . ?
As1A Ga2A H2GA 126.5(10) . . ?
Ga2A As1A Ga1A 97.56(4) . . ?
Ga2A As1A H1AA 89.1(7) . . ?
Ga1A As1A H1AA 88.4(7) . . ?
Ga2A As1A H1AB 89.0(7) . . ?
Ga1A As1A H1AB 88.4(7) . . ?
H1AA As1A H1AB 176.0(18) . . ?
Ga2B As1B Ga1B 97.5(3) . . ?
Ga2B As1B H1AC 88.4(8) . . ?
Ga1B As1B H1AC 87.8(9) . . ?
Ga2B As1B H1AD 88.4(8) . . ?
Ga1B As1B H1AD 87.9(9) . . ?
H1AC As1B H1AD 174(2) . . ?
N3 Ga1B N4 88.3(4) . . ?
N3 Ga1B As1B 117.6(4) . . ?
N4 Ga1B As1B 112.2(4) . . ?
N3 Ga1B H1GB 111.9(19) . . ?
N4 Ga1B H1GB 102.0(17) . . ?
As1B Ga1B H1GB 119.2(17) . . ?
N2 Ga2B N1 99.0(4) . . ?
N2 Ga2B As1B 108.9(4) . . ?
N1 Ga2B As1B 113.9(4) . . ?
N2 Ga2B H2GB 105.9(17) . . ?
N1 Ga2B H2GB 103.4(18) . . ?
As1B Ga2B H2GB 122.9(17) . . ?
N5 Ga3A N6 93.5(2) . . ?
N5 Ga3A As2A 115.57(15) . . ?
N6 Ga3A As2A 111.59(15) . . ?
N5 Ga3A H3GA 102.6(13) . . ?
N6 Ga3A H3GA 106.8(12) . . ?
As2A Ga3A H3GA 122.6(12) . . ?
N8 Ga4A N7 94.3(2) . . ?
N8 Ga4A As2A 109.55(16) . . ?
N7 Ga4A As2A 114.48(14) . . ?
N8 Ga4A H4GA 105.4(13) . . ?
N7 Ga4A H4GA 108.8(12) . . ?
As2A Ga4A H4GA 120.6(12) . . ?
Ga4A As2A Ga3A 97.38(4) . . ?
Ga4A As2A H2AA 88.9(7) . . ?
Ga3A As2A H2AA 88.5(8) . . ?
Ga4A As2A H2AB 88.9(7) . . ?
Ga3A As2A H2AB 88.5(8) . . ?
H2AA As2A H2AB 176.0(19) . . ?
N7 Ga3B N8 91.5(2) . . ?
N7 Ga3B As2B 115.61(18) . . ?
N8 Ga3B As2B 110.53(18) . . ?
N7 Ga3B H3GB 116.7(17) . . ?
N8 Ga3B H3GB 103.7(16) . . ?
As2B Ga3B H3GB 115.1(15) . . ?
N6 Ga4B N5 95.6(2) . . ?
N6 Ga4B As2B 107.46(18) . . ?
N5 Ga4B As2B 113.03(19) . . ?
N6 Ga4B H4GB 106.6(16) . . ?
N5 Ga4B H4GB 102.4(17) . . ?
As2B Ga4B H4GB 127.1(15) . . ?
Ga4B As2B Ga3B 97.63(11) . . ?
Ga4B As2B H2AC 89.0(8) . . ?
Ga3B As2B H2AC 88.4(8) . . ?
Ga4B As2B H2AD 89.0(8) . . ?
Ga3B As2B H2AD 88.2(8) . . ?
H2AC As2B H2AD 175.7(19) . . ?

loop_
_geom_bond_atom_site_label_1
_geom_bond_atom_site_label_2
_geom_bond_distance
_geom_bond_site_symmetry_2
_geom_bond_publ_flag
C1 N1 1.293(7) . ?
C1 C2 1.441(7) . ?
C1 C4 1.551(7) . ?
C2 C3 1.446(7) . ?
C2 H1 0.9500 . ?
C3 N2 1.296(7) . ?
C3 C5 1.530(7) . ?
C4 H2A 0.9800 . ?
C4 H2B 0.9800 . ?
C4 H2C 0.9800 . ?
C5 H3A 0.9800 . ?
C5 H3B 0.9800 . ?
C5 H3C 0.9800 . ?
C6 C11 1.385(8) . ?
C6 C7 1.402(8) . ?
C6 N1 1.471(7) . ?
C7 C8 1.422(7) . ?
C7 C12 1.515(8) . ?
C8 C9 1.347(10) . ?
C8 H4 0.9500 . ?
C9 C10 1.349(11) . ?
C9 H5 0.9500 . ?
C10 C11 1.464(8) . ?
C10 H6 0.9500 . ?
C11 C15 1.476(9) . ?
C12 C13 1.528(9) . ?
C12 C14 1.559(9) . ?
C12 H7 1.0000 . ?
C13 H8A 0.9800 . ?
C13 H8B 0.9800 . ?
C13 H8C 0.9800 . ?
C14 H9A 0.9800 . ?
C14 H9B 0.9800 . ?
C14 H9C 0.9800 . ?
C15 C16 1.477(10) . ?
C15 C17 1.541(9) . ?
C15 H10 1.0000 . ?
C16 H11A 0.9800 . ?
C16 H11B 0.9800 . ?
C16 H11C 0.9800 . ?
C17 H12A 0.9800 . ?
C17 H12B 0.9800 . ?
C17 H12C 0.9800 . ?
C18 C23 1.343(8) . ?
C18 C19 1.444(6) . ?
C18 N2 1.479(6) . ?
C19 C20 1.424(7) . ?
C19 C24 1.496(9) . ?
C20 C21 1.335(10) . ?
C20 H13 0.9500 . ?
C21 C22 1.402(10) . ?
C21 H14 0.9500 . ?
C22 C23 1.447(8) . ?
C22 H15 0.9500 . ?
C23 C27 1.511(8) . ?
C24 C26 1.486(9) . ?
C24 C25 1.577(9) . ?
C24 H16 1.0000 . ?
C25 H17A 0.9800 . ?
C25 H17B 0.9800 . ?
C25 H17C 0.9800 . ?
C26 H18A 0.9800 . ?
C26 H18B 0.9800 . ?
C26 H18C 0.9800 . ?
C27 C29 1.488(10) . ?
C27 C28 1.513(10) . ?
C27 H19 1.0000 . ?
C28 H20A 0.9800 . ?
C28 H20B 0.9800 . ?
C28 H20C 0.9800 . ?
C29 H21A 0.9800 . ?
C29 H21B 0.9800 . ?
C29 H21C 0.9800 . ?
C30 N3 1.293(8) . ?
C30 C31 1.451(7) . ?
C30 C33 1.531(7) . ?
C31 C32 1.447(6) . ?
C31 H22 0.9500 . ?
C32 N4 1.286(7) . ?
C32 C34 1.520(7) . ?
C33 H23A 0.9800 . ?
C33 H23B 0.9800 . ?
C33 H23C 0.9800 . ?
C34 H24A 0.9800 . ?
C34 H24B 0.9800 . ?
C34 H24C 0.9800 . ?
C35 C36 1.385(8) . ?
C35 C40 1.396(8) . ?
C35 N3 1.467(7) . ?
C36 C37 1.435(7) . ?
C36 C41 1.516(9) . ?
C37 C38 1.343(10) . ?
C37 H25 0.9500 . ?
C38 C39 1.367(10) . ?
C38 H26 0.9500 . ?
C39 C40 1.433(8) . ?
C39 H27 0.9500 . ?
C40 C44 1.482(9) . ?
C41 C42 1.509(9) . ?
C41 C43 1.564(9) . ?
C41 H28 1.0000 . ?
C42 H29A 0.9800 . ?
C42 H29B 0.9800 . ?
C42 H29C 0.9800 . ?
C43 H30A 0.9800 . ?
C43 H30B 0.9800 . ?
C43 H30C 0.9800 . ?
C44 C46 1.519(10) . ?
C44 C45 1.527(10) . ?
C44 H31 1.0000 . ?
C45 H32A 0.9800 . ?
C45 H32B 0.9800 . ?
C45 H32C 0.9800 . ?
C46 H33A 0.9800 . ?
C46 H33B 0.9800 . ?
C46 H33C 0.9800 . ?
C47 C52 1.376(8) . ?
C47 C48 1.442(7) . ?
C47 N4 1.463(6) . ?
C48 C49 1.418(7) . ?
C48 C53 1.486(8) . ?
C49 C50 1.338(9) . ?
C49 H34 0.9500 . ?
C50 C51 1.389(8) . ?
C50 H35 0.9500 . ?
C51 C52 1.436(8) . ?
C51 H36 0.9500 . ?
C52 C56 1.494(9) . ?
C53 C55 1.504(8) . ?
C53 C54 1.570(9) . ?
C53 H37 1.0000 . ?
C54 H38A 0.9800 . ?
C54 H38B 0.9800 . ?
C54 H38C 0.9800 . ?
C55 H39A 0.9800 . ?
C55 H39B 0.9800 . ?
C55 H39C 0.9800 . ?
C56 C57 1.500(10) . ?
C56 C58 1.535(9) . ?
C56 H40 1.0000 . ?
C57 H41A 0.9800 . ?
C57 H41B 0.9800 . ?
C57 H41C 0.9800 . ?
C58 H42A 0.9800 . ?
C58 H42B 0.9800 . ?
C58 H42C 0.9800 . ?
C59 C60 1.342(8) . ?
C59 N5 1.373(7) . ?
C59 C62 1.484(8) . ?
C60 C61 1.358(9) . ?
C60 H43 0.9500 . ?
C61 N6 1.366(7) . ?
C61 C63 1.500(8) . ?
C62 H44A 0.9800 . ?
C62 H44B 0.9800 . ?
C62 H44C 0.9800 . ?
C63 H45A 0.9800 . ?
C63 H45B 0.9800 . ?
C63 H45C 0.9800 . ?
C64 N5 1.405(7) . ?
C64 C69 1.425(7) . ?
C64 C65 1.433(7) . ?
C65 C66 1.320(8) . ?
C65 C70 1.575(9) . ?
C66 C67 1.412(10) . ?
C66 H46 0.9500 . ?
C67 C68 1.414(9) . ?
C67 H47 0.9500 . ?
C68 C69 1.365(9) . ?
C68 H48 0.9500 . ?
C69 C73 1.525(8) . ?
C70 C72 1.528(9) . ?
C70 C71 1.569(9) . ?
C70 H49 1.0000 . ?
C71 H50A 0.9800 . ?
C71 H50B 0.9800 . ?
C71 H50C 0.9800 . ?
C72 H51A 0.9800 . ?
C72 H51B 0.9800 . ?
C72 H51C 0.9800 . ?
C73 C75 1.507(10) . ?
C73 C74 1.537(8) . ?
C73 H52 1.0000 . ?
C74 H53A 0.9800 . ?
C74 H53B 0.9800 . ?
C74 H53C 0.9800 . ?
C75 H54A 0.9800 . ?
C75 H54B 0.9800 . ?
C75 H54C 0.9800 . ?
C76 C81 1.366(8) . ?
C76 N6 1.409(7) . ?
C76 C77 1.469(7) . ?
C77 C78 1.328(9) . ?
C77 C82 1.543(9) . ?
C78 C79 1.364(10) . ?
C78 H55 0.9500 . ?
C79 C80 1.425(9) . ?
C79 H56 0.9500 . ?
C80 C81 1.373(8) . ?
C80 H57 0.9500 . ?
C81 C85 1.544(9) . ?
C82 C83 1.539(9) . ?
C82 C84 1.574(9) . ?
C82 H58 1.0000 . ?
C83 H59A 0.9800 . ?
C83 H59B 0.9800 . ?
C83 H59C 0.9800 . ?
C84 H60A 0.9800 . ?
C84 H60B 0.9800 . ?
C84 H60C 0.9800 . ?
C85 C86 1.484(10) . ?
C85 C87 1.570(9) . ?
C85 H61 1.0000 . ?
C86 H62A 0.9800 . ?
C86 H62B 0.9800 . ?
C86 H62C 0.9800 . ?
C87 H63A 0.9800 . ?
C87 H63B 0.9800 . ?
C87 H63C 0.9800 . ?
C88 C89 1.350(8) . ?
C88 N7 1.372(7) . ?
C88 C91 1.495(8) . ?
C89 C90 1.345(9) . ?
C89 H64 0.9500 . ?
C90 N8 1.378(7) . ?
C90 C92 1.502(8) . ?
C91 H65A 0.9800 . ?
C91 H65B 0.9800 . ?
C91 H65C 0.9800 . ?
C92 H66A 0.9800 . ?
C92 H66B 0.9800 . ?
C92 H66C 0.9800 . ?
C93 C94 1.373(8) . ?
C93 N8 1.418(7) . ?
C93 C98 1.439(7) . ?
C94 C95 1.383(8) . ?
C94 C99 1.550(8) . ?
C95 C96 1.436(9) . ?
C95 H67 0.9500 . ?
C96 C97 1.365(10) . ?
C96 H68 0.9500 . ?
C97 C98 1.358(9) . ?
C97 H69 0.9500 . ?
C98 C102 1.548(8) . ?
C99 C100 1.471(10) . ?
C99 C101 1.558(9) . ?
C99 H70 1.0000 . ?
C100 H71A 0.9800 . ?
C100 H71B 0.9800 . ?
C100 H71C 0.9800 . ?
C101 H72A 0.9800 . ?
C101 H72B 0.9800 . ?
C101 H72C 0.9800 . ?
C102 C103 1.530(10) . ?
C102 C104 1.544(9) . ?
C102 H73 1.0000 . ?
C103 H74A 0.9800 . ?
C103 H74B 0.9800 . ?
C103 H74C 0.9800 . ?
C104 H75A 0.9800 . ?
C104 H75B 0.9800 . ?
C104 H75C 0.9800 . ?
C105 N7 1.398(7) . ?
C105 C110 1.425(7) . ?
C105 C106 1.431(7) . ?
C106 C107 1.346(9) . ?
C106 C111 1.529(8) . ?
C107 C108 1.419(10) . ?
C107 H76 0.9500 . ?
C108 C109 1.403(10) . ?
C108 H77 0.9500 . ?
C109 C110 1.349(8) . ?
C109 H78 0.9500 . ?
C110 C114 1.557(8) . ?
C111 C112 1.493(9) . ?
C111 C113 1.538(9) . ?
C111 H79 1.0000 . ?
C112 H80A 0.9800 . ?
C112 H80B 0.9800 . ?
C112 H80C 0.9800 . ?
C113 H81A 0.9800 . ?
C113 H81B 0.9800 . ?
C113 H81C 0.9800 . ?
C114 C116 1.534(9) . ?
C114 C115 1.543(9) . ?
C114 H82 1.0000 . ?
C115 H83A 0.9800 . ?
C115 H83B 0.9800 . ?
C115 H83C 0.9800 . ?
C116 H84A 0.9800 . ?
C116 H84B 0.9800 . ?
C116 H84C 0.9800 . ?
N1 Ga2B 1.919(9) . ?
N1 Ga1A 1.994(5) . ?
N2 Ga2B 1.891(9) . ?
N2 Ga1A 1.992(5) . ?
N3 Ga2A 1.990(4) . ?
N3 Ga1B 2.058(9) . ?
N4 Ga2A 1.976(4) . ?
N4 Ga1B 2.070(9) . ?
N5 Ga4B 1.983(5) . ?
N5 Ga3A 2.010(5) . ?
N6 Ga4B 1.980(5) . ?
N6 Ga3A 2.023(5) . ?
N7 Ga4A 1.991(5) . ?
N7 Ga3B 2.022(6) . ?
N8 Ga4A 1.975(5) . ?
N8 Ga3B 2.038(6) . ?
Ga1A As1A 2.4434(10) . ?
Ga1A H1GA 1.5507(15) . ?
Ga2A As1A 2.4263(11) . ?
Ga2A H2GA 1.551(2) . ?
As1A H1AA 1.405(11) . ?
As1A H1AB 1.405(12) . ?
As1B Ga2B 2.443(10) . ?
As1B Ga1B 2.457(10) . ?
As1B H1AC 1.405(12) . ?
As1B H1AD 1.405(12) . ?
Ga1B H1GB 1.551(2) . ?
Ga2B H2GB 1.551(2) . ?
Ga3A As2A 2.4409(12) . ?
Ga3A H3GA 1.551(2) . ?
Ga4A As2A 2.4302(12) . ?
Ga4A H4GA 1.551(2) . ?
As2A H2AA 1.405(12) . ?
As2A H2AB 1.405(11) . ?
Ga3B As2B 2.446(3) . ?
Ga3B H3GB 1.551(2) . ?
Ga4B As2B 2.429(3) . ?
Ga4B H4GB 1.551(2) . ?
As2B H2AC 1.405(12) . ?
As2B H2AD 1.405(12) . ?

loop_
_geom_torsion_atom_site_label_1
_geom_torsion_atom_site_label_2
_geom_torsion_atom_site_label_3
_geom_torsion_atom_site_label_4
_geom_torsion
_geom_torsion_site_symmetry_1
_geom_torsion_site_symmetry_2
_geom_torsion_site_symmetry_3
_geom_torsion_site_symmetry_4
_geom_torsion_publ_flag
N1 C1 C2 C3 15.2(9) . . . . ?
C4 C1 C2 C3 -161.3(5) . . . . ?
C1 C2 C3 N2 -15.6(9) . . . . ?
C1 C2 C3 C5 164.0(5) . . . . ?
C11 C6 C7 C8 -1.2(8) . . . . ?
N1 C6 C7 C8 179.2(5) . . . . ?
C11 C6 C7 C12 179.1(6) . . . . ?
N1 C6 C7 C12 -0.5(8) . . . . ?
C6 C7 C8 C9 1.6(9) . . . . ?
C12 C7 C8 C9 -178.7(6) . . . . ?
C7 C8 C9 C10 -1.4(10) . . . . ?
C8 C9 C10 C11 0.7(10) . . . . ?
C7 C6 C11 C10 0.5(8) . . . . ?
N1 C6 C11 C10 -179.9(5) . . . . ?
C7 C6 C11 C15 178.6(6) . . . . ?
N1 C6 C11 C15 -1.8(8) . . . . ?
C9 C10 C11 C6 -0.2(8) . . . . ?
C9 C10 C11 C15 -178.4(6) . . . . ?
C6 C7 C12 C13 -123.7(6) . . . . ?
C8 C7 C12 C13 56.6(7) . . . . ?
C6 C7 C12 C14 114.6(6) . . . . ?
C8 C7 C12 C14 -65.1(7) . . . . ?
C6 C11 C15 C16 125.6(7) . . . . ?
C10 C11 C15 C16 -56.5(7) . . . . ?
C6 C11 C15 C17 -106.1(7) . . . . ?
C10 C11 C15 C17 71.8(7) . . . . ?
C23 C18 C19 C20 2.9(8) . . . . ?
N2 C18 C19 C20 -175.1(5) . . . . ?
C23 C18 C19 C24 -179.2(6) . . . . ?
N2 C18 C19 C24 2.9(8) . . . . ?
C18 C19 C20 C21 0.4(9) . . . . ?
C24 C19 C20 C21 -177.6(7) . . . . ?
C19 C20 C21 C22 -1.9(11) . . . . ?
C20 C21 C22 C23 0.4(11) . . . . ?
C19 C18 C23 C22 -4.2(8) . . . . ?
N2 C18 C23 C22 173.7(5) . . . . ?
C19 C18 C23 C27 177.6(5) . . . . ?
N2 C18 C23 C27 -4.4(9) . . . . ?
C21 C22 C23 C18 2.5(9) . . . . ?
C21 C22 C23 C27 -179.2(6) . . . . ?
C20 C19 C24 C26 59.3(7) . . . . ?
C18 C19 C24 C26 -118.5(6) . . . . ?
C20 C19 C24 C25 -62.9(7) . . . . ?
C18 C19 C24 C25 119.2(6) . . . . ?
C18 C23 C27 C29 99.4(7) . . . . ?
C22 C23 C27 C29 -78.8(8) . . . . ?
C18 C23 C27 C28 -130.4(7) . . . . ?
C22 C23 C27 C28 51.5(8) . . . . ?
N3 C30 C31 C32 -16.7(9) . . . . ?
C33 C30 C31 C32 160.6(5) . . . . ?
C30 C31 C32 N4 18.3(9) . . . . ?
C30 C31 C32 C34 -162.2(5) . . . . ?
C40 C35 C36 C37 1.5(9) . . . . ?
N3 C35 C36 C37 -178.8(5) . . . . ?
C40 C35 C36 C41 -178.6(6) . . . . ?
N3 C35 C36 C41 1.1(8) . . . . ?
C35 C36 C37 C38 -0.4(9) . . . . ?
C41 C36 C37 C38 179.6(6) . . . . ?
C36 C37 C38 C39 -0.9(10) . . . . ?
C37 C38 C39 C40 1.3(11) . . . . ?
C36 C35 C40 C39 -1.1(9) . . . . ?
N3 C35 C40 C39 179.2(5) . . . . ?
C36 C35 C40 C44 -179.6(6) . . . . ?
N3 C35 C40 C44 0.7(9) . . . . ?
C38 C39 C40 C35 -0.3(9) . . . . ?
C38 C39 C40 C44 178.3(6) . . . . ?
C35 C36 C41 C42 106.3(7) . . . . ?
C37 C36 C41 C42 -73.8(7) . . . . ?
C35 C36 C41 C43 -126.6(6) . . . . ?
C37 C36 C41 C43 53.3(8) . . . . ?
C35 C40 C44 C46 -122.4(7) . . . . ?
C39 C40 C44 C46 59.1(7) . . . . ?
C35 C40 C44 C45 112.0(7) . . . . ?
C39 C40 C44 C45 -66.5(8) . . . . ?
C52 C47 C48 C49 -5.0(8) . . . . ?
N4 C47 C48 C49 173.5(5) . . . . ?
C52 C47 C48 C53 176.3(5) . . . . ?
N4 C47 C48 C53 -5.3(8) . . . . ?
C47 C48 C49 C50 0.8(9) . . . . ?
C53 C48 C49 C50 179.6(6) . . . . ?
C48 C49 C50 C51 1.1(10) . . . . ?
C49 C50 C51 C52 0.7(10) . . . . ?
C48 C47 C52 C51 6.6(8) . . . . ?
N4 C47 C52 C51 -171.8(5) . . . . ?
C48 C47 C52 C56 -173.3(5) . . . . ?
N4 C47 C52 C56 8.3(8) . . . . ?
C50 C51 C52 C47 -4.4(9) . . . . ?
C50 C51 C52 C56 175.5(6) . . . . ?
C49 C48 C53 C55 -47.4(7) . . . . ?
C47 C48 C53 C55 131.2(6) . . . . ?
C49 C48 C53 C54 77.2(7) . . . . ?
C47 C48 C53 C54 -104.1(6) . . . . ?
C47 C52 C56 C57 138.2(6) . . . . ?
C51 C52 C56 C57 -41.7(8) . . . . ?
C47 C52 C56 C58 -94.0(7) . . . . ?
C51 C52 C56 C58 86.1(7) . . . . ?
N5 C59 C60 C61 14.3(11) . . . . ?
C62 C59 C60 C61 -162.2(6) . . . . ?
C59 C60 C61 N6 -12.7(11) . . . . ?
C59 C60 C61 C63 163.0(6) . . . . ?
N5 C64 C65 C66 -179.8(6) . . . . ?
C69 C64 C65 C66 -1.2(8) . . . . ?
N5 C64 C65 C70 -0.9(8) . . . . ?
C69 C64 C65 C70 177.8(5) . . . . ?
C64 C65 C66 C67 1.3(9) . . . . ?
C70 C65 C66 C67 -177.6(6) . . . . ?
C65 C66 C67 C68 -1.7(10) . . . . ?
C66 C67 C68 C69 2.2(10) . . . . ?
C67 C68 C69 C64 -2.1(10) . . . . ?
C67 C68 C69 C73 178.0(6) . . . . ?
N5 C64 C69 C68 -179.8(5) . . . . ?
C65 C64 C69 C68 1.5(8) . . . . ?
N5 C64 C69 C73 0.1(8) . . . . ?
C65 C64 C69 C73 -178.5(5) . . . . ?
C66 C65 C70 C72 67.4(7) . . . . ?
C64 C65 C70 C72 -111.6(6) . . . . ?
C66 C65 C70 C71 -52.7(8) . . . . ?
C64 C65 C70 C71 128.3(6) . . . . ?
C68 C69 C73 C75 -58.6(8) . . . . ?
C64 C69 C73 C75 121.4(6) . . . . ?
C68 C69 C73 C74 61.8(8) . . . . ?
C64 C69 C73 C74 -118.1(6) . . . . ?
C81 C76 C77 C78 -3.2(8) . . . . ?
N6 C76 C77 C78 175.2(6) . . . . ?
C81 C76 C77 C82 178.8(5) . . . . ?
N6 C76 C77 C82 -2.9(8) . . . . ?
C76 C77 C78 C79 -0.2(10) . . . . ?
C82 C77 C78 C79 177.7(6) . . . . ?
C77 C78 C79 C80 3.0(11) . . . . ?
C78 C79 C80 C81 -2.5(10) . . . . ?
N6 C76 C81 C80 -174.7(5) . . . . ?
C77 C76 C81 C80 3.6(8) . . . . ?
N6 C76 C81 C85 7.2(8) . . . . ?
C77 C76 C81 C85 -174.6(5) . . . . ?
C79 C80 C81 C76 -0.8(9) . . . . ?
C79 C80 C81 C85 177.4(6) . . . . ?
C78 C77 C82 C83 47.6(8) . . . . ?
C76 C77 C82 C83 -134.5(6) . . . . ?
C78 C77 C82 C84 -71.8(8) . . . . ?
C76 C77 C82 C84 106.2(6) . . . . ?
C76 C81 C85 C86 117.8(7) . . . . ?
C80 C81 C85 C86 -60.4(8) . . . . ?
C76 C81 C85 C87 -122.3(6) . . . . ?
C80 C81 C85 C87 59.5(8) . . . . ?
N7 C88 C89 C90 -16.4(10) . . . . ?
C91 C88 C89 C90 160.7(6) . . . . ?
C88 C89 C90 N8 15.7(11) . . . . ?
C88 C89 C90 C92 -161.3(7) . . . . ?
N8 C93 C94 C95 176.1(5) . . . . ?
C98 C93 C94 C95 -2.4(8) . . . . ?
N8 C93 C94 C99 -8.0(8) . . . . ?
C98 C93 C94 C99 173.5(5) . . . . ?
C93 C94 C95 C96 -1.9(9) . . . . ?
C99 C94 C95 C96 -177.9(6) . . . . ?
C94 C95 C96 C97 5.7(10) . . . . ?
C95 C96 C97 C98 -5.1(11) . . . . ?
C96 C97 C98 C93 0.8(10) . . . . ?
C96 C97 C98 C102 -178.2(6) . . . . ?
C94 C93 C98 C97 3.1(8) . . . . ?
N8 C93 C98 C97 -175.5(6) . . . . ?
C94 C93 C98 C102 -177.9(5) . . . . ?
N8 C93 C98 C102 3.6(8) . . . . ?
C93 C94 C99 C100 -110.3(7) . . . . ?
C95 C94 C99 C100 65.6(7) . . . . ?
C93 C94 C99 C101 128.8(6) . . . . ?
C95 C94 C99 C101 -55.2(7) . . . . ?
C97 C98 C102 C103 77.1(8) . . . . ?
C93 C98 C102 C103 -101.9(7) . . . . ?
C97 C98 C102 C104 -44.2(8) . . . . ?
C93 C98 C102 C104 136.8(6) . . . . ?
N7 C105 C106 C107 -179.6(5) . . . . ?
C110 C105 C106 C107 -1.2(8) . . . . ?
N7 C105 C106 C111 0.6(8) . . . . ?
C110 C105 C106 C111 179.0(5) . . . . ?
C105 C106 C107 C108 1.4(10) . . . . ?
C111 C106 C107 C108 -178.8(6) . . . . ?
C106 C107 C108 C109 -0.7(11) . . . . ?
C107 C108 C109 C110 -0.1(10) . . . . ?
C108 C109 C110 C105 0.2(9) . . . . ?
C108 C109 C110 C114 179.0(6) . . . . ?
N7 C105 C110 C109 178.8(5) . . . . ?
C106 C105 C110 C109 0.5(8) . . . . ?
N7 C105 C110 C114 0.0(8) . . . . ?
C106 C105 C110 C114 -178.3(5) . . . . ?
C107 C106 C111 C112 55.2(8) . . . . ?
C105 C106 C111 C112 -125.0(6) . . . . ?
C107 C106 C111 C113 -67.0(8) . . . . ?
C105 C106 C111 C113 112.8(6) . . . . ?
C109 C110 C114 C116 58.1(8) . . . . ?
C105 C110 C114 C116 -123.1(6) . . . . ?
C109 C110 C114 C115 -63.6(7) . . . . ?
C105 C110 C114 C115 115.2(6) . . . . ?
C2 C1 N1 C6 -170.6(5) . . . . ?
C4 C1 N1 C6 5.5(8) . . . . ?
C2 C1 N1 Ga2B 17.8(8) . . . . ?
C4 C1 N1 Ga2B -166.1(5) . . . . ?
C2 C1 N1 Ga1A 0.3(8) . . . . ?
C4 C1 N1 Ga1A 176.4(4) . . . . ?
C11 C6 N1 C1 92.4(6) . . . . ?
C7 C6 N1 C1 -87.9(7) . . . . ?
C11 C6 N1 Ga2B -97.4(7) . . . . ?
C7 C6 N1 Ga2B 82.3(7) . . . . ?
C11 C6 N1 Ga1A -79.1(6) . . . . ?
C7 C6 N1 Ga1A 100.5(5) . . . . ?
C2 C3 N2 C18 173.4(5) . . . . ?
C5 C3 N2 C18 -6.2(8) . . . . ?
C2 C3 N2 Ga2B -17.6(8) . . . . ?
C5 C3 N2 Ga2B 162.8(5) . . . . ?
C2 C3 N2 Ga1A 0.6(8) . . . . ?
C5 C3 N2 Ga1A -179.0(4) . . . . ?
C23 C18 N2 C3 -93.4(6) . . . . ?
C19 C18 N2 C3 84.7(6) . . . . ?
C23 C18 N2 Ga2B 99.1(7) . . . . ?
C19 C18 N2 Ga2B -82.8(7) . . . . ?
C23 C18 N2 Ga1A 80.1(6) . . . . ?
C19 C18 N2 Ga1A -101.8(5) . . . . ?
C31 C30 N3 C35 172.1(5) . . . . ?
C33 C30 N3 C35 -4.9(8) . . . . ?
C31 C30 N3 Ga2A -18.4(7) . . . . ?
C33 C30 N3 Ga2A 164.5(4) . . . . ?
C31 C30 N3 Ga1B -0.3(9) . . . . ?
C33 C30 N3 Ga1B -177.4(5) . . . . ?
C36 C35 N3 C30 88.2(7) . . . . ?
C40 C35 N3 C30 -92.1(7) . . . . ?
C36 C35 N3 Ga2A -80.6(6) . . . . ?
C40 C35 N3 Ga2A 99.1(6) . . . . ?
C36 C35 N3 Ga1B -98.3(6) . . . . ?
C40 C35 N3 Ga1B 81.4(6) . . . . ?
C31 C32 N4 C47 -172.8(5) . . . . ?
C34 C32 N4 C47 7.8(8) . . . . ?
C31 C32 N4 Ga2A 16.2(8) . . . . ?
C34 C32 N4 Ga2A -163.3(4) . . . . ?
C31 C32 N4 Ga1B -2.7(9) . . . . ?
C34 C32 N4 Ga1B 177.9(5) . . . . ?
C52 C47 N4 C32 93.6(7) . . . . ?
C48 C47 N4 C32 -84.9(6) . . . . ?
C52 C47 N4 Ga2A -95.7(6) . . . . ?
C48 C47 N4 Ga2A 85.8(5) . . . . ?
C52 C47 N4 Ga1B -77.9(6) . . . . ?
C48 C47 N4 Ga1B 103.6(5) . . . . ?
C60 C59 N5 C64 -171.0(5) . . . . ?
C62 C59 N5 C64 5.5(8) . . . . ?
C60 C59 N5 Ga4B 21.2(7) . . . . ?
C62 C59 N5 Ga4B -162.3(4) . . . . ?
C60 C59 N5 Ga3A 1.0(8) . . . . ?
C62 C59 N5 Ga3A 177.6(4) . . . . ?
C69 C64 N5 C59 -86.9(7) . . . . ?
C65 C64 N5 C59 91.7(7) . . . . ?
C69 C64 N5 Ga4B 78.9(6) . . . . ?
C65 C64 N5 Ga4B -102.5(6) . . . . ?
C69 C64 N5 Ga3A 100.5(5) . . . . ?
C65 C64 N5 Ga3A -80.9(6) . . . . ?
C60 C61 N6 C76 174.3(5) . . . . ?
C63 C61 N6 C76 -1.4(8) . . . . ?
C60 C61 N6 Ga4B -23.7(7) . . . . ?
C63 C61 N6 Ga4B 160.6(4) . . . . ?
C60 C61 N6 Ga3A -3.8(8) . . . . ?
C63 C61 N6 Ga3A -179.5(4) . . . . ?
C81 C76 N6 C61 80.9(7) . . . . ?
C77 C76 N6 C61 -97.3(6) . . . . ?
C81 C76 N6 Ga4B -78.3(6) . . . . ?
C77 C76 N6 Ga4B 103.4(5) . . . . ?
C81 C76 N6 Ga3A -100.9(5) . . . . ?
C77 C76 N6 Ga3A 80.9(5) . . . . ?
C89 C88 N7 C105 171.9(5) . . . . ?
C91 C88 N7 C105 -5.3(7) . . . . ?
C89 C88 N7 Ga4A -19.5(7) . . . . ?
C91 C88 N7 Ga4A 163.3(4) . . . . ?
C89 C88 N7 Ga3B 1.0(8) . . . . ?
C91 C88 N7 Ga3B -176.2(4) . . . . ?
C110 C105 N7 C88 -91.5(6) . . . . ?
C106 C105 N7 C88 86.9(6) . . . . ?
C110 C105 N7 Ga4A 101.3(5) . . . . ?
C106 C105 N7 Ga4A -80.4(6) . . . . ?
C110 C105 N7 Ga3B 80.2(5) . . . . ?
C106 C105 N7 Ga3B -101.5(5) . . . . ?
C89 C90 N8 C93 -175.0(5) . . . . ?
C92 C90 N8 C93 2.1(8) . . . . ?
C89 C90 N8 Ga4A 20.9(7) . . . . ?
C92 C90 N8 Ga4A -161.9(4) . . . . ?
C89 C90 N8 Ga3B 0.1(8) . . . . ?
C92 C90 N8 Ga3B 177.3(4) . . . . ?
C94 C93 N8 C90 -81.5(7) . . . . ?
C98 C93 N8 C90 97.0(6) . . . . ?
C94 C93 N8 Ga4A 80.9(6) . . . . ?
C98 C93 N8 Ga4A -100.5(5) . . . . ?
C94 C93 N8 Ga3B 103.0(5) . . . . ?
C98 C93 N8 Ga3B -78.4(5) . . . . ?
C3 N2 Ga2B N1 40.2(6) . . . . ?
C18 N2 Ga2B N1 -151.9(5) . . . . ?
C3 N2 Ga2B As1B 159.5(4) . . . . ?
C18 N2 Ga2B As1B -32.7(6) . . . . ?
